data_7236084
loop_
_publ_author_name
'Seth, Soana'
'Savitha, Govardhan'
'Moorthy, Jarugu Narasimha'

_publ_section_title
;
 Diverse isostructural MOFs by postsynthetic metal node metathesis:
 anionic-to-cationic framework conversion, luminescence and separation of
 dyes
;
_journal_issue 45
_journal_name_full 'Journal of Materials Chemistry A'
_journal_page_first 22915
_journal_paper_doi 10.1039/C5TA04551G
_journal_volume 3
_journal_year 2015
_chemical_formula_moiety 'C94 H74 Cd1.43 N2 O26 Pr1.57, C3 H7 N 0'
_chemical_formula_sum 'C97 H81 Cd1.43 N3 O27 Pr1.57'
_chemical_formula_weight 2102.71
_chemical_name_systematic 3,3',5,5'-tetrakis(p-carboxyphenyl)-2,2',6,6'-tetramethoxy-1,1'-biphenyl
_space_group_crystal_system triclinic
_space_group_IT_number 2
_space_group_name_Hall '-P 1'
_space_group_name_H-M_alt 'P -1'
_atom_sites_solution_hydrogens geom
_audit_creation_method SHELXL-2014/5
_audit_update_record
;
2015-02-06 deposited with the CCDC.
2015-10-01 downloaded from the CCDC.
;
_cell_angle_alpha 101.979(6)
_cell_angle_beta 94.414(6)
_cell_angle_gamma 108.931(5)
_cell_formula_units_Z 2
_cell_length_a 15.890(5)
_cell_length_b 18.596(6)
_cell_length_c 28.500(10)
_cell_measurement_reflns_used 0
_cell_measurement_temperature 100(2)
_cell_measurement_theta_max 0
_cell_measurement_theta_min 0
_cell_volume 7697(4)
_computing_cell_refinement 'Bruker SAINT'
_computing_data_collection 'Bruker APEX2'
_computing_data_reduction 'Bruker SAINT'
_computing_molecular_graphics 'Ortep-3 for Windows (Farrugia, 1997)'
_computing_publication_material 'WinGX publication routines (Farrugia, 1999)'
_computing_structure_refinement 'SHELXL-2014/5 (Sheldrick, 2014)'
_computing_structure_solution SHELX-97
_diffrn_ambient_temperature 100(2)
_diffrn_measured_fraction_theta_full 0.958
_diffrn_measured_fraction_theta_max 0.836
_diffrn_measurement_device_type 'Bruker APEX-II CCD'
_diffrn_measurement_method '\f and \w scans'
_diffrn_radiation_monochromator graphite
_diffrn_radiation_type MoK\a
_diffrn_radiation_wavelength 0.71073
_diffrn_reflns_av_R_equivalents 0.0577
_diffrn_reflns_av_unetI/netI 0.1723
_diffrn_reflns_Laue_measured_fraction_full 0.958
_diffrn_reflns_Laue_measured_fraction_max 0.836
_diffrn_reflns_limit_h_max 13
_diffrn_reflns_limit_h_min -20
_diffrn_reflns_limit_k_max 23
_diffrn_reflns_limit_k_min -24
_diffrn_reflns_limit_l_max 37
_diffrn_reflns_limit_l_min -33
_diffrn_reflns_number 42687
_diffrn_reflns_point_group_measured_fraction_full 0.958
_diffrn_reflns_point_group_measured_fraction_max 0.836
_diffrn_reflns_theta_full 25.242
_diffrn_reflns_theta_max 28.297
_diffrn_reflns_theta_min 1.194
_diffrn_source 'sealed tube'
_exptl_absorpt_coefficient_mu 0.733
_exptl_absorpt_correction_type none
_exptl_crystal_colour 'light green'
_exptl_crystal_density_diffrn 0.907
_exptl_crystal_density_method 'not measured'
_exptl_crystal_description prism
_exptl_crystal_F_000 2346
_exptl_crystal_size_max 0.2
_exptl_crystal_size_mid 0.2
_exptl_crystal_size_min 0.2
_refine_diff_density_max 2.798
_refine_diff_density_min -2.960
_refine_diff_density_rms 0.166
_refine_ls_extinction_method none
_refine_ls_goodness_of_fit_ref 0.922
_refine_ls_hydrogen_treatment constr
_refine_ls_matrix_type full
_refine_ls_number_parameters 1181
_refine_ls_number_reflns 32008
_refine_ls_number_restraints 0
_refine_ls_restrained_S_all 0.922
_refine_ls_R_factor_all 0.1615
_refine_ls_R_factor_gt 0.1031
_refine_ls_shift/su_max 0.000
_refine_ls_shift/su_mean 0.000
_refine_ls_structure_factor_coef Fsqd
_refine_ls_weighting_details 'w=1/[\s^2^(Fo^2^)+(0.1784P)^2^] where P=(Fo^2^+2Fc^2^)/3'
_refine_ls_weighting_scheme calc
_refine_ls_wR_factor_gt 0.2673
_refine_ls_wR_factor_ref 0.3111
_reflns_Friedel_coverage 0.000
_reflns_number_gt 14345
_reflns_number_total 32008
_reflns_threshold_expression 'I > 2\s(I)'
_cod_data_source_file c5ta04551g2.cif
_cod_data_source_block Pr@MOF
_cod_database_code 7236084
_shelx_space_group_comment
;
The symmetry employed for this shelxl refinement is uniquely defined
by the following loop, which should always be used as a source of
symmetry information in preference to the above space-group names.
They are only intended as comments.
;
_shelxl_version_number 2014/5

loop_
_space_group_symop_operation_xyz
'x, y, z'
'-x, -y, -z'

loop_
_atom_site_label
_atom_site_type_symbol
_atom_site_fract_x
_atom_site_fract_y
_atom_site_fract_z
_atom_site_U_iso_or_equiv
_atom_site_adp_type
_atom_site_occupancy
_atom_site_site_symmetry_order
_atom_site_calc_flag
_atom_site_refinement_flags_posn
_atom_site_refinement_flags_adp
_atom_site_refinement_flags_occupancy
Pr1 Pr 0.19465(3) 0.22890(3) 0.23124(2) 0.0375(2) Uani 0.886(18) 1 d . . P
Pr2 Pr -0.61317(4) 0.14532(4) 0.23916(3) 0.0475(3) Uani 0.332(16) 1 d . . P
Pr3 Pr 0.04015(4) 0.35104(4) 0.26962(3) 0.0540(3) Uani 0.355(17) 1 d . . P
Cd1 Cd 0.19465(3) 0.22890(3) 0.23124(2) 0.0375(2) Uani 0.114(18) 1 d . . P
Cd2 Cd -0.61317(4) 0.14532(4) 0.23916(3) 0.0475(3) Uani 0.668(16) 1 d . . P
Cd3 Cd 0.04015(4) 0.35104(4) 0.26962(3) 0.0540(3) Uani 0.645(17) 1 d . . P
C1S C 0.0684(10) 0.0455(9) 0.1531(5) 0.080(4) Uani 1 1 d . . .
H1S H 0.0312 0.0700 0.1419 0.096 Uiso 1 1 calc R U .
C2 C -0.1014(6) 0.0963(5) 0.2138(4) 0.048(3) Uani 1 1 d . . .
C2S C -0.0337(8) -0.0721(12) 0.0920(7) 0.177(11) Uani 1 1 d . . .
H2SA H -0.0700 -0.1211 0.0976 0.266 Uiso 1 1 calc R U .
H2SB H -0.0142 -0.0815 0.0610 0.266 Uiso 1 1 calc R U .
H2SC H -0.0685 -0.0384 0.0924 0.266 Uiso 1 1 calc R U .
C3 C -0.1839(7) 0.0844(6) 0.1877(4) 0.055(3) Uani 1 1 d . . .
H3 H -0.2017 0.1271 0.1868 0.066 Uiso 1 1 calc R U .
C3S C 0.1034(11) -0.0738(8) 0.1470(5) 0.102(5) Uani 1 1 d . . .
H3SA H 0.0659 -0.1211 0.1541 0.152 Uiso 1 1 calc R U .
H3SB H 0.1451 -0.0412 0.1756 0.152 Uiso 1 1 calc R U .
H3SC H 0.1361 -0.0867 0.1215 0.152 Uiso 1 1 calc R U .
C4 C -0.2409(7) 0.0089(5) 0.1626(3) 0.047(3) Uani 1 1 d . . .
H4 H -0.2943 0.0023 0.1435 0.056 Uiso 1 1 calc R U .
C4S C 0.6164(15) 0.2747(13) 0.1816(9) 0.195(13) Uani 1 1 d . . .
H4S1 H 0.5521 0.2601 0.1746 0.293 Uiso 1 1 calc R U .
H4S2 H 0.6448 0.3241 0.1740 0.293 Uiso 1 1 calc R U .
H4S3 H 0.6338 0.2793 0.2154 0.293 Uiso 1 1 calc R U .
C5 C -0.2184(6) -0.0560(6) 0.1660(4) 0.046(2) Uani 1 1 d . . .
C5S C 0.5995(10) 0.1447(11) 0.1406(6) 0.093(5) Uani 1 1 d . . .
H5S H 0.5454 0.1254 0.1520 0.111 Uiso 1 1 calc R U .
C6 C -0.1418(6) -0.0435(6) 0.1969(4) 0.049(3) Uani 1 1 d . . .
H6 H -0.1292 -0.0866 0.2027 0.059 Uiso 1 1 calc R U .
C6S C 0.7353(11) 0.2507(10) 0.1370(8) 0.144(8) Uani 1 1 d . . .
H6SA H 0.7767 0.2311 0.1519 0.216 Uiso 1 1 calc R U .
H6SB H 0.7588 0.3070 0.1458 0.216 Uiso 1 1 calc R U .
H6SC H 0.7273 0.2322 0.1024 0.216 Uiso 1 1 calc R U .
C7 C -0.0820(6) 0.0313(6) 0.2199(4) 0.047(3) Uani 1 1 d . . .
H7 H -0.0291 0.0376 0.2393 0.057 Uiso 1 1 calc R U .
C7S C -0.0572(12) 0.2637(13) 0.0799(8) 0.165(9) Uani 1 1 d . . .
H7SA H -0.0554 0.2717 0.0477 0.247 Uiso 1 1 calc R U .
H7SB H -0.0420 0.3134 0.1029 0.247 Uiso 1 1 calc R U .
H7SC H -0.1166 0.2306 0.0820 0.247 Uiso 1 1 calc R U .
C8 C -0.2709(5) -0.1342(5) 0.1331(3) 0.034(2) Uani 1 1 d . . .
C8S C 0.0557(11) 0.2432(9) 0.1369(6) 0.101(5) Uani 1 1 d . . .
H8S H 0.0419 0.2785 0.1605 0.122 Uiso 1 1 calc R U .
C9 C -0.2891(5) -0.1408(5) 0.0838(3) 0.036(2) Uani 1 1 d . . .
H9 H -0.2736 -0.0948 0.0733 0.043 Uiso 1 1 calc R U .
C9S C 0.0402(17) 0.1523(17) 0.0521(7) 0.223(16) Uani 1 1 d . . .
H9SA H 0.0233 0.1050 0.0632 0.335 Uiso 1 1 calc R U .
H9SB H 0.1040 0.1709 0.0519 0.335 Uiso 1 1 calc R U .
H9SC H 0.0091 0.1418 0.0198 0.335 Uiso 1 1 calc R U .
C10 C -0.3277(5) -0.2094(5) 0.0499(3) 0.042(2) Uani 1 1 d . . .
C11 C -0.3518(6) -0.2823(5) 0.0647(4) 0.044(2) Uani 1 1 d . . .
C12 C -0.3348(5) -0.2792(5) 0.1143(3) 0.035(2) Uani 1 1 d . . .
C13 C -0.2942(6) -0.2063(6) 0.1470(4) 0.045(2) Uani 1 1 d . . .
C14 C -0.3392(6) -0.2090(5) -0.0032(4) 0.043(2) Uani 1 1 d . . .
C15 C -0.3808(7) -0.1614(6) -0.0174(4) 0.048(3) Uani 1 1 d . . .
H15 H -0.4095 -0.1361 0.0040 0.058 Uiso 1 1 calc R U .
C16 C -0.3794(6) -0.1518(6) -0.0644(4) 0.047(2) Uani 1 1 d . . .
H16 H -0.4075 -0.1194 -0.0742 0.056 Uiso 1 1 calc R U .
C17 C -0.3388(6) -0.1878(5) -0.0959(3) 0.0334(19) Uiso 1 1 d . . .
C18 C -0.2960(7) -0.2350(6) -0.0821(4) 0.047(2) Uani 1 1 d . . .
H18 H -0.2674 -0.2593 -0.1041 0.056 Uiso 1 1 calc R U .
C19 C -0.2947(6) -0.2478(6) -0.0338(4) 0.046(2) Uani 1 1 d . . .
H19 H -0.2661 -0.2796 -0.0238 0.055 Uiso 1 1 calc R U .
C20 C -0.3330(7) -0.1800(6) -0.1470(4) 0.049(3) Uani 1 1 d . . .
C21 C -0.3507(9) -0.4102(6) 0.0239(4) 0.068(3) Uani 1 1 d . . .
H21A H -0.3429 -0.4236 -0.0095 0.101 Uiso 1 1 calc R U .
H21B H -0.3881 -0.4562 0.0324 0.101 Uiso 1 1 calc R U .
H21C H -0.2930 -0.3898 0.0443 0.101 Uiso 1 1 calc R U .
C22 C -0.3407(8) -0.1878(7) 0.2230(4) 0.066(3) Uani 1 1 d . . .
H22A H -0.3256 -0.1879 0.2563 0.099 Uiso 1 1 calc R U .
H22B H -0.3988 -0.2269 0.2097 0.099 Uiso 1 1 calc R U .
H22C H -0.3421 -0.1371 0.2213 0.099 Uiso 1 1 calc R U .
C23 C -0.5776(6) -0.3823(7) 0.0931(4) 0.059(3) Uani 1 1 d . . .
H23A H -0.6195 -0.3552 0.0918 0.089 Uiso 1 1 calc R U .
H23B H -0.6088 -0.4347 0.0957 0.089 Uiso 1 1 calc R U .
H23C H -0.5507 -0.3844 0.0641 0.089 Uiso 1 1 calc R U .
C25 C -0.3628(6) -0.3516(5) 0.1336(3) 0.038(2) Uani 1 1 d . . .
C26 C -0.4494(6) -0.3811(5) 0.1436(3) 0.034(2) Uani 1 1 d . . .
C27 C -0.4759(6) -0.4447(5) 0.1641(3) 0.044(2) Uani 1 1 d . . .
C28 C -0.4105(6) -0.4809(7) 0.1735(4) 0.052(3) Uani 1 1 d . . .
H28 H -0.4275 -0.5255 0.1855 0.062 Uiso 1 1 calc R U .
C29 C -0.3232(5) -0.4503(5) 0.1648(3) 0.039(2) Uani 1 1 d . . .
C30 C -0.2993(6) -0.3859(6) 0.1452(4) 0.046(2) Uani 1 1 d . . .
C31 C -0.5672(6) -0.4767(6) 0.1779(4) 0.042(2) Uani 1 1 d . . .
C32 C -0.6148(6) -0.5570(5) 0.1645(3) 0.037(2) Uani 1 1 d . . .
H32 H -0.5937 -0.5897 0.1431 0.044 Uiso 1 1 calc R U .
C33 C -0.6930(6) -0.5892(6) 0.1826(3) 0.045(2) Uani 1 1 d . . .
H33 H -0.7235 -0.6431 0.1735 0.054 Uiso 1 1 calc R U .
C34 C -0.6007(5) -0.4281(6) 0.2084(4) 0.044(3) Uani 1 1 d . . .
H34 H -0.5715 -0.3741 0.2150 0.053 Uiso 1 1 calc R U .
C35 C -0.6752(5) -0.4570(4) 0.2291(3) 0.035(2) Uani 1 1 d . . .
H35 H -0.6934 -0.4240 0.2520 0.042 Uiso 1 1 calc R U .
C36 C -0.7259(6) -0.5417(6) 0.2141(4) 0.046(3) Uani 1 1 d . . .
C37 C -0.7999(5) -0.5720(6) 0.2386(4) 0.045(3) Uani 1 1 d . . .
C38 C -0.2591(7) -0.4888(6) 0.1808(4) 0.053(3) Uani 1 1 d . . .
C39 C -0.2579(6) -0.5062(6) 0.2241(4) 0.044(3) Uani 1 1 d . . .
H39 H -0.2998 -0.4971 0.2434 0.052 Uiso 1 1 calc R U .
C40 C -0.1996(7) -0.5358(6) 0.2406(4) 0.052(3) Uani 1 1 d . . .
H40 H -0.2013 -0.5459 0.2712 0.063 Uiso 1 1 calc R U .
C41 C -0.1344(6) -0.5525(5) 0.2129(4) 0.044(2) Uani 1 1 d . . .
C42 C -0.1389(7) -0.5373(6) 0.1678(4) 0.052(3) Uani 1 1 d . . .
H42 H -0.0994 -0.5491 0.1476 0.063 Uiso 1 1 calc R U .
C43 C -0.1978(5) -0.5061(5) 0.1514(4) 0.042(2) Uani 1 1 d . . .
H43 H -0.1978 -0.4962 0.1207 0.050 Uiso 1 1 calc R U .
C44 C -0.0655(8) -0.5890(5) 0.2297(6) 0.065(4) Uani 1 1 d . . .
C45 C 0.2279(6) 0.0668(6) 0.2684(4) 0.047(3) Uani 1 1 d . . .
C47 C 0.1126(7) 0.0861(7) 0.3206(4) 0.061(3) Uani 1 1 d . . .
H47 H 0.1410 0.1403 0.3288 0.073 Uiso 1 1 calc R U .
C48 C 0.0394(6) 0.0548(5) 0.3392(4) 0.046(3) Uani 1 1 d . . .
H48 H 0.0185 0.0876 0.3606 0.056 Uiso 1 1 calc R U .
C49 C -0.0078(6) -0.0275(6) 0.3274(4) 0.045(3) Uani 1 1 d . . .
C50 C 0.0278(7) -0.0736(6) 0.2983(4) 0.048(3) Uani 1 1 d . . .
H50 H 0.0000 -0.1278 0.2917 0.057 Uiso 1 1 calc R U .
C51 C 0.1017(7) -0.0441(6) 0.2788(4) 0.056(3) Uani 1 1 d . . .
H51 H 0.1235 -0.0777 0.2585 0.068 Uiso 1 1 calc R U .
C52 C -0.0963(6) -0.0577(6) 0.3439(3) 0.045(2) Uani 1 1 d . . .
C53 C -0.1587(7) -0.0217(6) 0.3361(4) 0.049(3) Uani 1 1 d . . .
H53 H -0.1408 0.0213 0.3227 0.059 Uiso 1 1 calc R U .
C54 C -0.2485(6) -0.0460(5) 0.3474(4) 0.044(2) Uani 1 1 d . . .
C55 C -0.2731(6) -0.1135(6) 0.3669(3) 0.043(2) Uani 1 1 d . . .
C56 C -0.2098(7) -0.1494(6) 0.3749(4) 0.052(3) Uani 1 1 d . . .
C57 C -0.1278(6) -0.1237(5) 0.3640(3) 0.042(2) Uani 1 1 d . . .
C58 C 0.0134(8) -0.1202(7) 0.4072(4) 0.074(4) Uani 1 1 d . . .
H58A H 0.0640 -0.1317 0.3958 0.111 Uiso 1 1 calc R U .
H58B H 0.0044 -0.1352 0.4372 0.111 Uiso 1 1 calc R U .
H58C H 0.0247 -0.0650 0.4123 0.111 Uiso 1 1 calc R U .
C60 C -0.3070(7) -0.0073(6) 0.3326(4) 0.052(3) Uani 1 1 d . . .
C61 C -0.3105(6) 0.0095(5) 0.2862(4) 0.047(2) Uani 1 1 d . . .
H61 H -0.2729 -0.0044 0.2655 0.056 Uiso 1 1 calc R U .
C62 C -0.3664(6) 0.0449(6) 0.2708(4) 0.044(2) Uani 1 1 d . . .
H62 H -0.3637 0.0562 0.2406 0.052 Uiso 1 1 calc R U .
C63 C -0.4285(6) 0.0650(6) 0.2991(4) 0.059(3) Uani 1 1 d . . .
C64 C -0.4247(7) 0.0496(6) 0.3484(4) 0.052(3) Uani 1 1 d . . .
H64 H -0.4608 0.0647 0.3698 0.063 Uiso 1 1 calc R U .
C65 C -0.3677(7) 0.0130(6) 0.3620(4) 0.059(3) Uani 1 1 d . . .
H65 H -0.3691 0.0010 0.3921 0.071 Uiso 1 1 calc R U .
C66 C -0.2583(11) -0.3105(7) 0.2807(5) 0.089(5) Uani 1 1 d . . .
H66A H -0.2856 -0.3199 0.2478 0.134 Uiso 1 1 calc R U .
H66B H -0.2450 -0.3557 0.2851 0.134 Uiso 1 1 calc R U .
H66C H -0.2036 -0.2658 0.2878 0.134 Uiso 1 1 calc R U .
C67 C -0.1957(11) -0.1001(9) 0.4950(7) 0.120(6) Uani 1 1 d . . .
H67A H -0.1623 -0.0481 0.4927 0.181 Uiso 1 1 calc R U .
H67B H -0.1943 -0.1013 0.5286 0.181 Uiso 1 1 calc R U .
H67C H -0.2569 -0.1151 0.4799 0.181 Uiso 1 1 calc R U .
C68 C -0.2425(6) -0.2247(5) 0.3944(3) 0.037(2) Uani 1 1 d . . .
C69 C -0.2948(6) -0.2941(5) 0.3627(3) 0.040(2) Uani 1 1 d . . .
C70 C -0.3178(6) -0.3652(6) 0.3756(4) 0.051(3) Uani 1 1 d . . .
C71 C -0.2903(6) -0.3634(6) 0.4241(3) 0.047(3) Uani 1 1 d . . .
H71 H -0.3060 -0.4094 0.4347 0.056 Uiso 1 1 calc R U .
C72 C -0.2393(6) -0.2919(6) 0.4561(3) 0.045(3) Uani 1 1 d . . .
C73 C -0.2096(6) -0.2216(5) 0.4395(4) 0.043(2) Uani 1 1 d . . .
C74 C -0.2096(7) -0.2946(6) 0.5067(4) 0.052(3) Uani 1 1 d G . .
C75 C -0.2501(9) -0.2654(9) 0.5438(3) 0.102(6) Uani 1 1 d G . .
H75 H -0.2906 -0.2407 0.5375 0.123 Uiso 1 1 calc R U .
C76 C -0.2303(9) -0.2730(11) 0.5904(5) 0.111(6) Uani 1 1 d G . .
H76 H -0.2605 -0.2554 0.6144 0.133 Uiso 1 1 calc R U .
C77 C -0.1708(7) -0.3042(7) 0.6020(4) 0.053(3) Uani 1 1 d . . .
C78 C -0.1276(12) -0.3254(13) 0.5676(6) 0.132(8) Uani 1 1 d . . .
H78 H -0.0782 -0.3390 0.5763 0.158 Uiso 1 1 calc R U .
C79 C -0.1512(10) -0.3292(14) 0.5170(5) 0.148(9) Uani 1 1 d . . .
H79 H -0.1270 -0.3544 0.4928 0.177 Uiso 1 1 calc R U .
C80 C -0.1454(8) -0.3087(7) 0.6554(5) 0.060(3) Uani 1 1 d . . .
C81 C -0.3791(6) -0.4418(6) 0.3438(4) 0.049(3) Uani 1 1 d . . .
C82 C -0.4577(6) -0.4494(6) 0.3168(3) 0.052(3) Uani 1 1 d . . .
H82 H -0.4689 -0.4045 0.3135 0.062 Uiso 1 1 calc R U .
C83 C -0.5222(7) -0.5231(6) 0.2937(4) 0.058(3) Uani 1 1 d . . .
H83 H -0.5776 -0.5268 0.2781 0.070 Uiso 1 1 calc R U .
C84 C -0.5031(6) -0.5901(5) 0.2943(3) 0.049(3) Uani 1 1 d . . .
C85 C -0.4173(7) -0.5826(6) 0.3173(4) 0.052(3) Uani 1 1 d . . .
H85 H -0.4013 -0.6269 0.3149 0.063 Uiso 1 1 calc R U .
C86 C -0.3587(6) -0.5123(6) 0.3425(4) 0.055(3) Uani 1 1 d . . .
H86 H -0.3045 -0.5091 0.3593 0.066 Uiso 1 1 calc R U .
C87 C -0.5726(6) -0.6752(5) 0.2703(4) 0.042(2) Uani 1 1 d . . .
C88 C -0.4899(7) 0.0980(6) 0.2818(4) 0.049(3) Uani 1 1 d . . .
N1 N 0.0488(7) -0.0329(6) 0.1319(4) 0.085(4) Uani 1 1 d . . .
N2 N 0.0112(10) 0.2241(13) 0.0912(8) 0.222(13) Uani 1 1 d . . .
N3 N 0.6415(8) 0.2208(9) 0.1552(6) 0.100(4) Uani 1 1 d . . .
O3 O -0.0624(5) -0.5897(5) 0.2748(3) 0.063(2) Uani 1 1 d . . .
O4 O -0.0256(4) -0.6139(4) 0.2005(3) 0.052(2) Uani 1 1 d . . .
O5 O -0.8347(4) -0.5326(4) 0.2663(3) 0.0514(18) Uani 1 1 d . . .
O6 O -0.8383(4) -0.6516(4) 0.2281(2) 0.0436(16) Uani 1 1 d . . .
O7 O 0.2566(5) 0.1493(4) 0.2718(2) 0.061(2) Uani 1 1 d . . .
O8 O 0.2706(5) 0.0325(4) 0.2463(3) 0.0544(19) Uani 1 1 d . . .
O9 O -0.2963(4) -0.2105(4) -0.1753(3) 0.0495(18) Uani 1 1 d . . .
O10 O -0.3768(5) -0.1310(4) -0.1596(2) 0.0496(18) Uani 1 1 d . . .
O11 O -0.6541(4) -0.6782(4) 0.2647(2) 0.0464(17) Uani 1 1 d . . .
O12 O -0.5498(5) -0.7280(3) 0.2626(2) 0.0511(19) Uani 1 1 d . . .
O13 O -0.4996(5) 0.0984(4) 0.2388(3) 0.0572(19) Uani 1 1 d . . .
O14 O -0.5417(5) 0.1234(4) 0.3082(3) 0.061(2) Uani 1 1 d . . .
O15 O -0.0857(5) -0.3383(5) 0.6588(3) 0.071(2) Uani 1 1 d . . .
O16 O -0.1887(5) -0.2864(5) 0.6842(3) 0.069(3) Uani 1 1 d . . .
O17 O 0.1305(4) 0.0845(4) 0.1850(2) 0.0501(18) Uani 1 1 d . . .
O18 O 0.1110(6) 0.2181(5) 0.1489(3) 0.075(3) Uani 1 1 d . . .
O19 O 0.6227(7) 0.0940(8) 0.1130(5) 0.128(4) Uani 1 1 d . . .
O20 O -0.5093(4) -0.3418(4) 0.1343(2) 0.0454(17) Uani 1 1 d . . .
O21 O -0.2143(4) -0.3547(4) 0.1334(2) 0.0463(17) Uani 1 1 d . . .
O22 O -0.3934(4) -0.3510(3) 0.0308(2) 0.0444(16) Uani 1 1 d . . .
O23 O -0.2737(4) -0.2051(4) 0.1955(2) 0.0455(17) Uani 1 1 d . . .
O24 O -0.3193(5) -0.2954(4) 0.3130(2) 0.062(2) Uani 1 1 d . . .
O25 O -0.1570(5) -0.1524(5) 0.4717(3) 0.066(2) Uani 1 1 d . . .
O26 O -0.3575(5) -0.1402(4) 0.3789(3) 0.0573(19) Uani 1 1 d . . .
O27 O -0.0679(4) -0.1642(4) 0.3708(3) 0.0529(19) Uani 1 1 d . . .
O1 O -0.0706(4) 0.2357(4) 0.2391(3) 0.056(2) Uani 1 1 d . . .
C1 C -0.0427(6) 0.1789(6) 0.2350(3) 0.045(2) Uani 1 1 d . . .
O2 O 0.0452(4) 0.1920(4) 0.2462(2) 0.0489(18) Uani 1 1 d . . .
C59 C -0.4331(11) -0.1798(10) 0.3402(6) 0.113(6) Uani 1 1 d . . .
H59A H -0.4883 -0.1866 0.3534 0.170 Uiso 1 1 calc R U .
H59B H -0.4312 -0.2301 0.3247 0.170 Uiso 1 1 calc R U .
H59C H -0.4302 -0.1489 0.3169 0.170 Uiso 1 1 calc R U .
C24 C -0.1462(6) -0.3083(6) 0.1762(4) 0.056(3) Uani 1 1 d . . .
H24A H -0.0887 -0.2879 0.1661 0.084 Uiso 1 1 calc R U .
H24B H -0.1426 -0.3410 0.1977 0.084 Uiso 1 1 calc R U .
H24C H -0.1629 -0.2656 0.1927 0.084 Uiso 1 1 calc R U .
C46 C 0.1475(7) 0.0398(6) 0.2892(4) 0.051(3) Uani 1 1 d . . .

loop_
_atom_site_aniso_label
_atom_site_aniso_U_11
_atom_site_aniso_U_22
_atom_site_aniso_U_33
_atom_site_aniso_U_23
_atom_site_aniso_U_13
_atom_site_aniso_U_12
Pr1 0.0328(3) 0.0369(3) 0.0426(4) 0.0219(3) 0.0029(2) 0.0051(2)
Pr2 0.0391(4) 0.0509(5) 0.0568(5) 0.0288(4) 0.0016(3) 0.0131(3)
Pr3 0.0380(4) 0.0548(5) 0.0710(6) 0.0349(4) -0.0019(3) 0.0087(3)
Cd1 0.0328(3) 0.0369(3) 0.0426(4) 0.0219(3) 0.0029(2) 0.0051(2)
Cd2 0.0391(4) 0.0509(5) 0.0568(5) 0.0288(4) 0.0016(3) 0.0131(3)
Cd3 0.0380(4) 0.0548(5) 0.0710(6) 0.0349(4) -0.0019(3) 0.0087(3)
C1S 0.080(9) 0.097(11) 0.075(9) 0.026(8) 0.011(8) 0.044(9)
C2 0.047(5) 0.031(5) 0.057(6) 0.026(5) -0.007(5) -0.003(4)
C2S 0.025(7) 0.22(2) 0.181(18) -0.097(16) -0.056(9) 0.006(10)
C3 0.044(6) 0.056(7) 0.071(7) 0.035(6) 0.006(5) 0.014(5)
C3S 0.157(15) 0.079(10) 0.102(11) 0.017(8) 0.003(10) 0.094(11)
C4 0.048(6) 0.039(5) 0.046(6) 0.019(5) -0.010(4) 0.004(4)
C4S 0.15(2) 0.126(19) 0.24(3) -0.022(19) 0.11(2) -0.016(16)
C5 0.045(5) 0.048(6) 0.050(6) 0.035(5) 0.007(5) 0.008(5)
C5S 0.061(9) 0.096(13) 0.108(13) 0.009(10) 0.001(8) 0.024(9)
C6 0.046(5) 0.043(6) 0.057(6) 0.033(5) -0.001(5) 0.001(5)
C6S 0.082(12) 0.101(13) 0.24(2) 0.042(15) 0.051(14) 0.009(10)
C7 0.035(5) 0.050(6) 0.057(6) 0.032(5) -0.009(4) 0.007(4)
C7S 0.088(13) 0.18(2) 0.21(2) 0.006(18) -0.008(14) 0.065(15)
C8 0.025(4) 0.040(5) 0.042(5) 0.021(4) 0.000(4) 0.010(4)
C8S 0.103(12) 0.090(11) 0.102(12) 0.028(10) 0.003(10) 0.020(10)
C9 0.027(4) 0.038(5) 0.049(6) 0.026(4) -0.012(4) 0.012(4)
C9S 0.18(2) 0.28(3) 0.116(18) -0.09(2) 0.037(17) 0.04(2)
C10 0.024(4) 0.046(5) 0.049(6) 0.022(5) -0.003(4) 0.000(4)
C11 0.053(6) 0.022(4) 0.055(6) 0.017(4) -0.009(5) 0.010(4)
C12 0.017(4) 0.043(5) 0.048(6) 0.022(4) 0.004(4) 0.006(4)
C13 0.029(5) 0.054(6) 0.053(6) 0.028(5) -0.001(4) 0.008(4)
C14 0.046(5) 0.040(5) 0.051(6) 0.025(5) 0.014(5) 0.017(4)
C15 0.047(6) 0.053(6) 0.054(7) 0.024(5) 0.016(5) 0.022(5)
C16 0.043(5) 0.051(6) 0.052(6) 0.020(5) 0.009(5) 0.018(5)
C18 0.050(6) 0.053(6) 0.045(6) 0.017(5) 0.017(5) 0.021(5)
C19 0.045(5) 0.047(6) 0.057(6) 0.029(5) 0.003(5) 0.025(5)
C20 0.057(6) 0.056(6) 0.045(6) 0.027(5) -0.006(5) 0.028(5)
C21 0.098(9) 0.045(6) 0.052(7) 0.020(6) 0.019(7) 0.009(6)
C22 0.082(9) 0.069(8) 0.037(6) 0.016(6) 0.004(6) 0.013(7)
C23 0.024(5) 0.094(8) 0.076(8) 0.059(7) 0.005(5) 0.020(5)
C25 0.033(5) 0.040(5) 0.039(5) 0.016(4) 0.010(4) 0.006(4)
C26 0.037(5) 0.034(5) 0.044(5) 0.029(4) 0.007(4) 0.016(4)
C27 0.046(5) 0.039(5) 0.046(6) 0.021(5) 0.002(4) 0.008(4)
C28 0.041(5) 0.070(7) 0.058(7) 0.024(6) 0.002(5) 0.034(5)
C29 0.024(4) 0.051(6) 0.057(6) 0.044(5) 0.020(4) 0.010(4)
C30 0.042(5) 0.059(6) 0.050(6) 0.030(5) 0.020(5) 0.020(5)
C31 0.028(4) 0.048(6) 0.063(7) 0.035(5) 0.008(4) 0.018(4)
C32 0.045(5) 0.026(4) 0.054(6) 0.024(4) 0.015(4) 0.019(4)
C33 0.029(5) 0.052(6) 0.049(6) 0.016(5) -0.004(4) 0.008(4)
C34 0.022(4) 0.047(5) 0.070(7) 0.034(5) -0.004(4) 0.010(4)
C35 0.032(4) 0.014(4) 0.055(6) 0.013(4) 0.000(4) 0.002(3)
C36 0.042(5) 0.055(6) 0.067(7) 0.044(5) 0.009(5) 0.034(5)
C37 0.017(4) 0.050(6) 0.079(8) 0.044(6) 0.014(4) 0.008(4)
C38 0.045(6) 0.048(6) 0.080(8) 0.035(6) 0.028(6) 0.019(5)
C39 0.027(4) 0.064(6) 0.060(6) 0.050(5) 0.019(4) 0.016(4)
C40 0.052(6) 0.047(6) 0.063(7) 0.028(5) 0.020(5) 0.011(5)
C41 0.042(5) 0.042(5) 0.063(7) 0.029(5) 0.018(5) 0.021(4)
C42 0.054(6) 0.052(6) 0.057(7) 0.020(5) 0.017(5) 0.019(5)
C43 0.026(4) 0.053(6) 0.062(6) 0.044(5) 0.008(4) 0.014(4)
C44 0.050(7) 0.018(5) 0.122(12) 0.009(6) 0.007(7) 0.011(5)
C45 0.022(4) 0.053(6) 0.081(8) 0.049(6) 0.025(5) 0.006(4)
C47 0.049(6) 0.051(7) 0.063(7) 0.019(6) -0.014(5) -0.006(5)
C48 0.028(4) 0.040(5) 0.075(7) 0.041(5) 0.010(4) -0.001(4)
C49 0.030(5) 0.062(6) 0.062(7) 0.044(6) 0.014(4) 0.021(5)
C50 0.050(6) 0.037(5) 0.066(7) 0.034(5) 0.003(5) 0.015(5)
C51 0.058(6) 0.036(5) 0.070(7) 0.031(5) 0.009(6) -0.002(5)
C52 0.041(5) 0.046(6) 0.048(6) 0.032(5) 0.004(4) 0.004(4)
C53 0.048(6) 0.046(6) 0.059(7) 0.029(5) 0.000(5) 0.013(5)
C54 0.026(4) 0.045(5) 0.059(6) 0.032(5) 0.002(4) 0.000(4)
C55 0.041(5) 0.048(6) 0.037(5) 0.021(5) 0.006(4) 0.005(4)
C56 0.047(6) 0.062(7) 0.050(6) 0.040(5) -0.007(5) 0.011(5)
C57 0.038(5) 0.038(5) 0.054(6) 0.034(5) 0.000(4) 0.008(4)
C58 0.056(7) 0.081(9) 0.090(9) 0.051(7) -0.007(6) 0.017(6)
C60 0.042(6) 0.043(6) 0.072(8) 0.017(5) 0.011(5) 0.014(5)
C61 0.042(5) 0.045(6) 0.056(6) 0.025(5) -0.001(5) 0.014(5)
C62 0.026(4) 0.061(6) 0.065(7) 0.034(5) 0.019(4) 0.029(4)
C63 0.039(5) 0.053(6) 0.083(8) 0.050(6) -0.022(5) 0.001(5)
C64 0.042(5) 0.063(7) 0.054(7) 0.031(6) 0.010(5) 0.010(5)
C65 0.065(7) 0.067(7) 0.059(7) 0.031(6) -0.009(6) 0.037(6)
C66 0.150(14) 0.060(8) 0.069(9) 0.033(7) 0.057(10) 0.032(9)
C67 0.093(12) 0.072(11) 0.182(19) 0.013(12) 0.011(12) 0.022(9)
C68 0.038(5) 0.034(5) 0.044(5) 0.024(4) 0.003(4) 0.011(4)
C69 0.030(4) 0.035(5) 0.045(6) 0.015(4) -0.007(4) -0.003(4)
C70 0.037(5) 0.043(6) 0.066(7) 0.022(5) -0.012(5) 0.002(4)
C71 0.045(5) 0.046(6) 0.037(5) 0.033(5) -0.006(4) -0.012(4)
C72 0.040(5) 0.057(6) 0.050(6) 0.043(5) -0.002(4) 0.015(5)
C73 0.035(5) 0.033(5) 0.056(6) 0.022(5) -0.003(4) 0.001(4)
C74 0.044(6) 0.067(7) 0.045(6) 0.035(5) 0.002(5) 0.006(5)
C75 0.102(11) 0.176(17) 0.061(9) 0.031(10) -0.006(8) 0.094(12)
C76 0.082(10) 0.213(19) 0.074(10) 0.062(11) 0.009(8) 0.086(12)
C77 0.045(6) 0.067(7) 0.050(7) 0.018(6) -0.009(5) 0.024(5)
C78 0.108(13) 0.26(2) 0.083(11) 0.077(14) 0.016(10) 0.119(16)
C79 0.097(11) 0.35(3) 0.076(10) 0.111(15) 0.035(9) 0.144(17)
C80 0.057(7) 0.067(7) 0.067(8) 0.052(7) -0.011(6) 0.018(6)
C81 0.033(5) 0.046(6) 0.061(7) 0.036(5) -0.006(4) -0.008(4)
C82 0.048(6) 0.041(6) 0.048(6) 0.021(5) -0.012(5) -0.010(5)
C83 0.057(6) 0.048(6) 0.067(7) 0.032(6) -0.002(5) 0.007(5)
C84 0.044(5) 0.039(5) 0.048(6) 0.030(5) -0.018(4) -0.012(4)
C85 0.058(6) 0.042(6) 0.063(7) 0.028(5) 0.009(5) 0.017(5)
C86 0.037(5) 0.042(6) 0.063(7) 0.023(5) -0.021(5) -0.015(4)
C87 0.042(5) 0.019(4) 0.058(6) 0.020(4) 0.008(5) -0.003(4)
C88 0.036(5) 0.044(6) 0.067(8) 0.012(6) 0.027(5) 0.009(5)
N1 0.058(6) 0.045(6) 0.107(9) -0.019(6) -0.012(6) -0.014(5)
N2 0.081(10) 0.28(2) 0.28(2) 0.23(2) -0.107(13) -0.044(12)
N3 0.069(8) 0.085(10) 0.135(12) 0.030(9) 0.025(8) 0.010(7)
O3 0.053(4) 0.079(6) 0.054(5) 0.031(4) 0.010(4) 0.011(4)
O4 0.026(3) 0.073(5) 0.087(6) 0.054(4) 0.027(4) 0.030(3)
O5 0.035(4) 0.040(4) 0.086(5) 0.026(4) 0.011(4) 0.015(3)
O6 0.028(3) 0.057(4) 0.054(4) 0.033(3) -0.006(3) 0.017(3)
O7 0.074(5) 0.046(4) 0.049(4) 0.028(4) 0.005(4) -0.006(4)
O8 0.045(4) 0.075(5) 0.057(5) 0.037(4) 0.014(4) 0.025(4)
O9 0.049(4) 0.065(5) 0.061(5) 0.044(4) 0.025(4) 0.034(4)
O10 0.076(5) 0.061(4) 0.030(4) 0.035(3) 0.010(3) 0.033(4)
O11 0.034(3) 0.048(4) 0.054(4) 0.020(3) -0.003(3) 0.009(3)
O12 0.077(5) 0.018(3) 0.067(5) 0.028(3) 0.022(4) 0.016(3)
O13 0.075(5) 0.057(5) 0.053(5) 0.022(4) 0.024(4) 0.032(4)
O14 0.072(5) 0.068(5) 0.068(5) 0.051(4) 0.001(4) 0.037(4)
O15 0.078(5) 0.083(6) 0.057(5) 0.040(4) -0.011(4) 0.027(5)
O16 0.049(4) 0.114(7) 0.027(4) 0.030(4) -0.001(3) 0.001(4)
O17 0.048(4) 0.045(4) 0.054(4) 0.021(3) -0.015(3) 0.011(3)
O18 0.078(6) 0.076(6) 0.079(6) 0.019(5) -0.009(5) 0.044(5)
O19 0.063(6) 0.121(10) 0.198(13) 0.030(9) 0.051(8) 0.031(7)
O20 0.028(3) 0.046(4) 0.070(5) 0.029(3) -0.001(3) 0.015(3)
O21 0.028(3) 0.051(4) 0.066(5) 0.031(4) 0.013(3) 0.011(3)
O22 0.055(4) 0.032(3) 0.051(4) 0.022(3) 0.007(3) 0.015(3)
O23 0.050(4) 0.047(4) 0.036(4) 0.021(3) -0.004(3) 0.008(3)
O24 0.066(5) 0.057(5) 0.043(4) 0.025(4) -0.019(4) -0.007(4)
O25 0.062(5) 0.051(5) 0.067(5) 0.018(4) -0.006(4) -0.001(4)
O26 0.050(4) 0.057(5) 0.064(5) 0.034(4) 0.010(4) 0.006(4)
O27 0.033(3) 0.059(4) 0.073(5) 0.043(4) 0.002(3) 0.009(3)
O1 0.047(4) 0.036(4) 0.072(5) 0.023(4) -0.018(3) -0.001(3)
C1 0.048(6) 0.043(6) 0.046(6) 0.031(5) 0.006(4) 0.008(5)
O2 0.022(3) 0.057(4) 0.063(4) 0.032(4) 0.008(3) -0.003(3)
C59 0.105(13) 0.119(14) 0.126(14) 0.072(12) 0.024(11) 0.026(11)
C24 0.027(5) 0.062(7) 0.080(8) 0.032(6) -0.003(5) 0.011(5)
C46 0.061(6) 0.038(5) 0.058(7) 0.027(5) -0.010(5) 0.019(5)

loop_
_atom_type_symbol
_atom_type_description
_atom_type_scat_dispersion_real
_atom_type_scat_dispersion_imag
_atom_type_scat_source
C C 0.0033 0.0016 'International Tables Vol C Tables 4.2.6.8 and 6.1.1.4'
N N 0.0061 0.0033 'International Tables Vol C Tables 4.2.6.8 and 6.1.1.4'
O O 0.0106 0.0060 'International Tables Vol C Tables 4.2.6.8 and 6.1.1.4'
Pr Pr -0.2180 2.8214 'International Tables Vol C Tables 4.2.6.8 and 6.1.1.4'
H H 0.0000 0.0000 'International Tables Vol C Tables 4.2.6.8 and 6.1.1.4'
Cd Cd -0.8075 1.2024 'International Tables Vol C Tables 4.2.6.8 and 6.1.1.4'

loop_
_geom_angle_atom_site_label_1
_geom_angle_atom_site_label_2
_geom_angle_atom_site_label_3
_geom_angle
_geom_angle_site_symmetry_1
_geom_angle_site_symmetry_3
O2 Pr1 O9 146.7(3) . 2
O2 Pr1 O11 142.6(2) . 1_665
O9 Pr1 O11 70.6(2) 2 1_665
O2 Pr1 O7 102.9(2) . .
O9 Pr1 O7 83.1(2) 2 .
O11 Pr1 O7 79.3(2) 1_665 .
O2 Pr1 O16 69.5(2) . 2_556
O9 Pr1 O16 143.2(3) 2 2_556
O11 Pr1 O16 74.2(2) 1_665 2_556
O7 Pr1 O16 80.1(3) . 2_556
O2 Pr1 O6 79.4(2) . 1_665
O9 Pr1 O6 109.9(2) 2 1_665
O11 Pr1 O6 83.2(2) 1_665 1_665
O7 Pr1 O6 153.4(2) . 1_665
O16 Pr1 O6 75.9(3) 2_556 1_665
O2 Pr1 O18 78.9(3) . .
O9 Pr1 O18 75.7(3) 2 .
O11 Pr1 O18 124.0(3) 1_665 .
O7 Pr1 O18 138.8(3) . .
O16 Pr1 O18 135.5(3) 2_556 .
O6 Pr1 O18 67.8(2) 1_665 .
O2 Pr1 O17 78.0(2) . .
O9 Pr1 O17 73.7(2) 2 .
O11 Pr1 O17 134.4(2) 1_665 .
O7 Pr1 O17 68.9(2) . .
O16 Pr1 O17 128.2(2) 2_556 .
O6 Pr1 O17 136.22(19) 1_665 .
O18 Pr1 O17 71.3(2) . .
O2 Pr1 Pr2 135.77(16) . 1_655
O9 Pr1 Pr2 48.93(14) 2 1_655
O11 Pr1 Pr2 62.62(16) 1_665 1_655
O7 Pr1 Pr2 35.52(17) . 1_655
O16 Pr1 Pr2 104.4(2) 2_556 1_655
O6 Pr1 Pr2 143.56(14) 1_665 1_655
O18 Pr1 Pr2 120.1(2) . 1_655
O17 Pr1 Pr2 72.67(15) . 1_655
O2 Pr1 Pr3 47.88(17) . .
O9 Pr1 Pr3 143.18(14) 2 .
O11 Pr1 Pr3 103.25(16) 1_665 .
O7 Pr1 Pr3 132.60(18) . .
O16 Pr1 Pr3 56.5(2) 2_556 .
O6 Pr1 Pr3 34.46(14) 1_665 .
O18 Pr1 Pr3 79.12(19) . .
O17 Pr1 Pr3 122.32(15) . .
Pr2 Pr1 Pr3 160.05(2) 1_655 .
O12 Pr2 O10 99.2(2) 1_565 2_455
O12 Pr2 O13 105.5(3) 1_565 .
O10 Pr2 O13 90.2(3) 2_455 .
O12 Pr2 O7 91.8(3) 1_565 1_455
O10 Pr2 O7 115.5(2) 2_455 1_455
O13 Pr2 O7 146.6(2) . 1_455
O12 Pr2 O8 147.0(3) 1_565 1_455
O10 Pr2 O8 102.9(3) 2_455 1_455
O13 Pr2 O8 98.6(3) . 1_455
O7 Pr2 O8 56.6(2) 1_455 1_455
O12 Pr2 O14 93.9(3) 1_565 .
O10 Pr2 O14 145.4(3) 2_455 .
O13 Pr2 O14 55.3(3) . .
O7 Pr2 O14 95.9(3) 1_455 .
O8 Pr2 O14 81.6(2) 1_455 .
O12 Pr2 C88 101.4(3) 1_565 .
O10 Pr2 C88 116.9(3) 2_455 .
O13 Pr2 C88 26.8(3) . .
O7 Pr2 C88 122.7(3) 1_455 .
O8 Pr2 C88 90.1(3) 1_455 .
O14 Pr2 C88 28.6(3) . .
O12 Pr2 C45 121.8(3) 1_565 1_455
O10 Pr2 C45 113.7(3) 2_455 1_455
O13 Pr2 C45 120.2(3) . 1_455
O7 Pr2 C45 31.2(3) 1_455 1_455
O8 Pr2 C45 25.6(3) 1_455 1_455
O14 Pr2 C45 85.2(3) . 1_455
C88 Pr2 C45 104.1(3) . 1_455
O12 Pr2 O9 73.2(2) 1_565 2_455
O10 Pr2 O9 49.8(2) 2_455 2_455
O13 Pr2 O9 137.5(2) . 2_455
O7 Pr2 O9 74.5(2) 1_455 2_455
O8 Pr2 O9 103.3(2) 1_455 2_455
O14 Pr2 O9 163.3(3) . 2_455
C88 Pr2 O9 162.6(3) . 2_455
C45 Pr2 O9 92.6(2) 1_455 2_455
O12 Pr2 C20 83.0(3) 1_565 2_455
O10 Pr2 C20 26.7(3) 2_455 2_455
O13 Pr2 C20 115.0(3) . 2_455
O7 Pr2 C20 95.1(3) 1_455 2_455
O8 Pr2 C20 106.9(3) 1_455 2_455
O14 Pr2 C20 168.7(3) . 2_455
C88 Pr2 C20 141.5(3) . 2_455
C45 Pr2 C20 105.7(3) 1_455 2_455
O9 Pr2 C20 23.3(2) 2_455 2_455
O12 Pr2 Pr1 73.86(19) 1_565 1_455
O10 Pr2 Pr1 86.07(17) 2_455 1_455
O13 Pr2 Pr1 176.03(19) . 1_455
O7 Pr2 Pr1 37.17(16) 1_455 1_455
O8 Pr2 Pr1 83.47(18) 1_455 1_455
O14 Pr2 Pr1 128.5(2) . 1_455
C88 Pr2 Pr1 157.1(2) . 1_455
C45 Pr2 Pr1 62.7(2) 1_455 1_455
O9 Pr2 Pr1 38.50(14) 2_455 1_455
C20 Pr2 Pr1 61.1(2) 2_455 1_455
O15 Pr3 O1 101.6(3) 2_556 .
O15 Pr3 O3 110.7(3) 2_556 1_565
O1 Pr3 O3 89.4(3) . 1_565
O15 Pr3 O6 102.5(3) 2_556 1_665
O1 Pr3 O6 106.8(3) . 1_665
O3 Pr3 O6 139.2(2) 1_565 1_665
O15 Pr3 O5 99.1(3) 2_556 1_665
O1 Pr3 O5 155.6(3) . 1_665
O3 Pr3 O5 95.4(2) 1_565 1_665
O6 Pr3 O5 55.5(2) 1_665 1_665
O15 Pr3 O4 166.7(3) 2_556 1_565
O1 Pr3 O4 82.6(2) . 1_565
O3 Pr3 O4 56.5(2) 1_565 1_565
O6 Pr3 O4 88.1(2) 1_665 1_565
O5 Pr3 O4 80.2(2) 1_665 1_565
O15 Pr3 C44 140.1(4) 2_556 1_565
O1 Pr3 C44 85.6(3) . 1_565
O3 Pr3 C44 29.5(3) 1_565 1_565
O6 Pr3 C44 113.0(4) 1_665 1_565
O5 Pr3 C44 87.0(3) 1_665 1_565
O4 Pr3 C44 27.0(3) 1_565 1_565
O15 Pr3 C37 103.6(3) 2_556 1_665
O1 Pr3 C37 133.2(3) . 1_665
O3 Pr3 C37 116.8(3) 1_565 1_665
O6 Pr3 C37 29.1(3) 1_665 1_665
O5 Pr3 C37 26.5(3) 1_665 1_665
O4 Pr3 C37 81.8(2) 1_565 1_665
C44 Pr3 C37 99.1(3) 1_565 1_665
O15 Pr3 O2 78.0(3) 2_556 .
O1 Pr3 O2 49.6(2) . .
O3 Pr3 O2 138.7(2) 1_565 .
O6 Pr3 O2 70.28(19) 1_665 .
O5 Pr3 O2 123.9(2) 1_665 .
O4 Pr3 O2 113.6(2) 1_565 .
C44 Pr3 O2 130.3(3) 1_565 .
C37 Pr3 O2 98.8(2) 1_665 .
O15 Pr3 C1 89.9(3) 2_556 .
O1 Pr3 C1 23.3(2) . .
O3 Pr3 C1 112.5(3) 1_565 .
O6 Pr3 C1 90.0(3) 1_665 .
O5 Pr3 C1 145.5(3) 1_665 .
O4 Pr3 C1 98.1(3) 1_565 .
C44 Pr3 C1 107.2(3) 1_565 .
C37 Pr3 C1 119.0(3) 1_665 .
O2 Pr3 C1 26.3(2) . .
O15 Pr3 C80 21.5(4) 2_556 2_556
O1 Pr3 C80 100.2(3) . 2_556
O3 Pr3 C80 132.2(4) 1_565 2_556
O6 Pr3 C80 82.5(3) 1_665 2_556
O5 Pr3 C80 94.2(3) 1_665 2_556
O4 Pr3 C80 170.6(3) 1_565 2_556
C44 Pr3 C80 161.4(5) 1_565 2_556
C37 Pr3 C80 89.9(3) 1_665 2_556
O2 Pr3 C80 63.3(3) . 2_556
C1 Pr3 C80 82.1(3) . 2_556
O15 Pr3 Pr1 80.7(2) 2_556 .
O1 Pr3 Pr1 83.23(19) . .
O3 Pr3 Pr1 167.6(2) 1_565 .
O6 Pr3 Pr1 36.33(14) 1_665 .
O5 Pr3 Pr1 87.33(17) 1_665 .
O4 Pr3 Pr1 112.39(18) 1_565 .
C44 Pr3 Pr1 139.2(4) 1_565 .
C37 Pr3 Pr1 63.0(2) 1_665 .
O2 Pr3 Pr1 36.57(11) . .
C1 Pr3 Pr1 61.2(2) . .
C80 Pr3 Pr1 59.4(3) 2_556 .
O17 C1S N1 124.5(12) . .
O17 C1S H1S 117.8 . .
N1 C1S H1S 117.8 . .
C7 C2 C3 118.1(9) . .
C7 C2 C1 125.4(8) . .
C3 C2 C1 116.4(9) . .
N1 C2S H2SA 109.5 . .
N1 C2S H2SB 109.5 . .
H2SA C2S H2SB 109.5 . .
N1 C2S H2SC 109.5 . .
H2SA C2S H2SC 109.5 . .
H2SB C2S H2SC 109.5 . .
C2 C3 C4 120.9(9) . .
C2 C3 H3 119.5 . .
C4 C3 H3 119.5 . .
N1 C3S H3SA 109.5 . .
N1 C3S H3SB 109.5 . .
H3SA C3S H3SB 109.5 . .
N1 C3S H3SC 109.5 . .
H3SA C3S H3SC 109.5 . .
H3SB C3S H3SC 109.5 . .
C5 C4 C3 120.5(9) . .
C5 C4 H4 119.8 . .
C3 C4 H4 119.8 . .
N3 C4S H4S1 109.5 . .
N3 C4S H4S2 109.5 . .
H4S1 C4S H4S2 109.5 . .
N3 C4S H4S3 109.5 . .
H4S1 C4S H4S3 109.5 . .
H4S2 C4S H4S3 109.5 . .
C6 C5 C4 117.4(9) . .
C6 C5 C8 122.2(9) . .
C4 C5 C8 120.1(8) . .
O19 C5S N3 128.7(16) . .
O19 C5S H5S 115.7 . .
N3 C5S H5S 115.7 . .
C5 C6 C7 122.5(9) . .
C5 C6 H6 118.8 . .
C7 C6 H6 118.8 . .
N3 C6S H6SA 109.5 . .
N3 C6S H6SB 109.5 . .
H6SA C6S H6SB 109.5 . .
N3 C6S H6SC 109.5 . .
H6SA C6S H6SC 109.5 . .
H6SB C6S H6SC 109.5 . .
C2 C7 C6 119.9(8) . .
C2 C7 H7 120.0 . .
C6 C7 H7 120.0 . .
N2 C7S H7SA 109.5 . .
N2 C7S H7SB 109.5 . .
H7SA C7S H7SB 109.5 . .
N2 C7S H7SC 109.5 . .
H7SA C7S H7SC 109.5 . .
H7SB C7S H7SC 109.5 . .
C9 C8 C13 115.2(8) . .
C9 C8 C5 119.3(7) . .
C13 C8 C5 124.9(8) . .
O18 C8S N2 124(2) . .
O18 C8S H8S 117.8 . .
N2 C8S H8S 117.8 . .
C10 C9 C8 124.6(8) . .
C10 C9 H9 117.7 . .
C8 C9 H9 117.7 . .
N2 C9S H9SA 109.5 . .
N2 C9S H9SB 109.5 . .
H9SA C9S H9SB 109.5 . .
N2 C9S H9SC 109.5 . .
H9SA C9S H9SC 109.5 . .
H9SB C9S H9SC 109.5 . .
C9 C10 C11 119.5(8) . .
C9 C10 C14 119.5(8) . .
C11 C10 C14 120.9(8) . .
O22 C11 C12 122.2(7) . .
O22 C11 C10 119.3(8) . .
C12 C11 C10 118.4(8) . .
C13 C12 C11 118.7(8) . .
C13 C12 C25 118.9(8) . .
C11 C12 C25 122.3(8) . .
O23 C13 C12 117.5(8) . .
O23 C13 C8 118.9(9) . .
C12 C13 C8 123.6(8) . .
C15 C14 C19 122.9(9) . .
C15 C14 C10 118.6(9) . .
C19 C14 C10 117.8(8) . .
C14 C15 C16 118.7(10) . .
C14 C15 H15 120.7 . .
C16 C15 H15 120.7 . .
C17 C16 C15 121.8(9) . .
C17 C16 H16 119.1 . .
C15 C16 H16 119.1 . .
C16 C17 C18 120.2(8) . .
C16 C17 C20 125.4(8) . .
C18 C17 C20 114.4(9) . .
C17 C18 C19 121.1(9) . .
C17 C18 H18 119.5 . .
C19 C18 H18 119.5 . .
C14 C19 C18 115.4(8) . .
C14 C19 H19 122.3 . .
C18 C19 H19 122.3 . .
O9 C20 O10 120.7(8) . .
O9 C20 C17 126.6(8) . .
O10 C20 C17 112.7(9) . .
O9 C20 Pr2 76.1(5) . 2_455
O10 C20 Pr2 45.4(4) . 2_455
C17 C20 Pr2 156.1(7) . 2_455
O22 C21 H21A 109.5 . .
O22 C21 H21B 109.5 . .
H21A C21 H21B 109.5 . .
O22 C21 H21C 109.5 . .
H21A C21 H21C 109.5 . .
H21B C21 H21C 109.5 . .
O23 C22 H22A 109.5 . .
O23 C22 H22B 109.5 . .
H22A C22 H22B 109.5 . .
O23 C22 H22C 109.5 . .
H22A C22 H22C 109.5 . .
H22B C22 H22C 109.5 . .
O20 C23 H23A 109.5 . .
O20 C23 H23B 109.5 . .
H23A C23 H23B 109.5 . .
O20 C23 H23C 109.5 . .
H23A C23 H23C 109.5 . .
H23B C23 H23C 109.5 . .
C26 C25 C30 119.6(8) . .
C26 C25 C12 119.8(8) . .
C30 C25 C12 120.4(7) . .
C25 C26 C27 121.4(8) . .
C25 C26 O20 117.8(7) . .
C27 C26 O20 120.8(8) . .
C26 C27 C28 117.7(9) . .
C26 C27 C31 123.8(8) . .
C28 C27 C31 118.5(8) . .
C29 C28 C27 121.0(9) . .
C29 C28 H28 119.5 . .
C27 C28 H28 119.5 . .
C30 C29 C28 119.2(8) . .
C30 C29 C38 125.0(8) . .
C28 C29 C38 115.7(7) . .
C29 C30 O21 122.2(8) . .
C29 C30 C25 121.0(8) . .
O21 C30 C25 116.7(8) . .
C34 C31 C32 119.2(8) . .
C34 C31 C27 120.3(9) . .
C32 C31 C27 120.1(9) . .
C33 C32 C31 121.2(9) . .
C33 C32 H32 119.4 . .
C31 C32 H32 119.4 . .
C36 C33 C32 120.4(9) . .
C36 C33 H33 119.8 . .
C32 C33 H33 119.8 . .
C35 C34 C31 122.0(9) . .
C35 C34 H34 119.0 . .
C31 C34 H34 119.0 . .
C34 C35 C36 118.2(9) . .
C34 C35 H35 120.9 . .
C36 C35 H35 120.9 . .
C33 C36 C37 123.0(9) . .
C33 C36 C35 118.9(9) . .
C37 C36 C35 117.5(9) . .
O5 C37 O6 117.7(7) . .
O5 C37 C36 126.3(9) . .
O6 C37 C36 115.9(10) . .
O5 C37 Pr3 60.9(4) . 1_445
O6 C37 Pr3 57.1(4) . 1_445
C36 C37 Pr3 169.5(8) . 1_445
C39 C38 C43 117.7(9) . .
C39 C38 C29 120.8(9) . .
C43 C38 C29 121.4(9) . .
C40 C39 C38 122.8(10) . .
C40 C39 H39 118.6 . .
C38 C39 H39 118.6 . .
C39 C40 C41 121.8(9) . .
C39 C40 H40 119.1 . .
C41 C40 H40 119.1 . .
C42 C41 C40 114.7(9) . .
C42 C41 C44 120.9(10) . .
C40 C41 C44 124.4(10) . .
C43 C42 C41 123.2(10) . .
C43 C42 H42 118.4 . .
C41 C42 H42 118.4 . .
C42 C43 C38 119.7(9) . .
C42 C43 H43 120.2 . .
C38 C43 H43 120.2 . .
O4 C44 O3 128.9(11) . .
O4 C44 C41 118.6(12) . .
O3 C44 C41 112.4(11) . .
O4 C44 Cd3 69.6(6) . 1_545
O3 C44 Cd3 59.3(6) . 1_545
C41 C44 Cd3 171.6(10) . 1_545
O4 C44 Pr3 69.6(6) . 1_545
O3 C44 Pr3 59.3(6) . 1_545
C41 C44 Pr3 171.6(10) . 1_545
Cd3 C44 Pr3 0.0 1_545 1_545
O8 C45 O7 115.7(7) . .
O8 C45 C46 132.0(9) . .
O7 C45 C46 112.1(9) . .
O8 C45 Pr2 58.1(5) . 1_655
O7 C45 Pr2 58.2(4) . 1_655
C46 C45 Pr2 169.5(8) . 1_655
C48 C47 C46 121.3(11) . .
C48 C47 H47 119.3 . .
C46 C47 H47 119.3 . .
C47 C48 C49 121.9(11) . .
C47 C48 H48 119.1 . .
C49 C48 H48 119.1 . .
C50 C49 C48 117.3(8) . .
C50 C49 C52 123.5(9) . .
C48 C49 C52 119.0(9) . .
C51 C50 C49 122.5(9) . .
C51 C50 H50 118.8 . .
C49 C50 H50 118.8 . .
C50 C51 C46 120.1(11) . .
C50 C51 H51 120.0 . .
C46 C51 H51 120.0 . .
C53 C52 C57 115.0(8) . .
C53 C52 C49 117.6(8) . .
C57 C52 C49 127.2(8) . .
C52 C53 C54 124.9(8) . .
C52 C53 H53 117.6 . .
C54 C53 H53 117.6 . .
C55 C54 C53 115.2(8) . .
C55 C54 C60 126.7(8) . .
C53 C54 C60 117.6(8) . .
O26 C55 C56 121.3(8) . .
O26 C55 C54 118.9(8) . .
C56 C55 C54 119.8(8) . .
C57 C56 C55 121.9(8) . .
C57 C56 C68 121.0(8) . .
C55 C56 C68 116.9(8) . .
C56 C57 O27 119.6(7) . .
C56 C57 C52 123.1(8) . .
O27 C57 C52 117.2(8) . .
O27 C58 H58A 109.5 . .
O27 C58 H58B 109.5 . .
H58A C58 H58B 109.5 . .
O27 C58 H58C 109.5 . .
H58A C58 H58C 109.5 . .
H58B C58 H58C 109.5 . .
C65 C60 C61 115.8(9) . .
C65 C60 C54 122.5(9) . .
C61 C60 C54 121.6(10) . .
C62 C61 C60 123.0(10) . .
C62 C61 H61 118.5 . .
C60 C61 H61 118.5 . .
C61 C62 C63 122.5(9) . .
C61 C62 H62 118.7 . .
C63 C62 H62 118.7 . .
C62 C63 C88 122.3(9) . .
C62 C63 C64 115.6(8) . .
C88 C63 C64 122.2(11) . .
C65 C64 C63 119.6(10) . .
C65 C64 H64 120.2 . .
C63 C64 H64 120.2 . .
C64 C65 C60 123.4(10) . .
C64 C65 H65 118.3 . .
C60 C65 H65 118.3 . .
O24 C66 H66A 109.5 . .
O24 C66 H66B 109.5 . .
H66A C66 H66B 109.5 . .
O24 C66 H66C 109.5 . .
H66A C66 H66C 109.5 . .
H66B C66 H66C 109.5 . .
O25 C67 H67A 109.5 . .
O25 C67 H67B 109.5 . .
H67A C67 H67B 109.5 . .
O25 C67 H67C 109.5 . .
H67A C67 H67C 109.5 . .
H67B C67 H67C 109.5 . .
C73 C68 C69 121.8(8) . .
C73 C68 C56 118.9(8) . .
C69 C68 C56 118.8(8) . .
C68 C69 C70 122.3(8) . .
C68 C69 O24 119.4(7) . .
C70 C69 O24 118.0(8) . .
C69 C70 C71 117.5(9) . .
C69 C70 C81 124.7(8) . .
C71 C70 C81 117.4(8) . .
C72 C71 C70 119.2(8) . .
C72 C71 H71 120.4 . .
C70 C71 H71 120.4 . .
C71 C72 C73 120.9(8) . .
C71 C72 C74 116.4(8) . .
C73 C72 C74 122.4(9) . .
C68 C73 O25 122.3(8) . .
C68 C73 C72 117.8(8) . .
O25 C73 C72 119.5(8) . .
C79 C74 C75 118.7(9) . .
C79 C74 C72 122.9(12) . .
C75 C74 C72 118.2(8) . .
C74 C75 C76 120.0 . .
C74 C75 H75 120.0 . .
C76 C75 H75 120.0 . .
C77 C76 C75 122.8(9) . .
C77 C76 H76 118.6 . .
C75 C76 H76 118.6 . .
C78 C77 C76 116.5(11) . .
C78 C77 C80 120.9(10) . .
C76 C77 C80 122.3(12) . .
C77 C78 C79 124.5(13) . .
C77 C78 H78 117.7 . .
C79 C78 H78 117.7 . .
C74 C79 C78 116.4(15) . .
C74 C79 H79 121.8 . .
C78 C79 H79 121.8 . .
O16 C80 O15 132.6(10) . .
O16 C80 C77 115.2(9) . .
O15 C80 C77 112.1(12) . .
O16 C80 Pr3 92.6(6) . 2_556
O15 C80 Pr3 40.1(5) . 2_556
C77 C80 Pr3 152.2(9) . 2_556
C82 C81 C86 117.2(9) . .
C82 C81 C70 122.5(9) . .
C86 C81 C70 120.2(8) . .
C81 C82 C83 122.0(10) . .
C81 C82 H82 119.0 . .
C83 C82 H82 119.0 . .
C84 C83 C82 119.6(10) . .
C84 C83 H83 120.2 . .
C82 C83 H83 120.2 . .
C83 C84 C85 118.8(9) . .
C83 C84 C87 122.8(8) . .
C85 C84 C87 118.4(8) . .
C86 C85 C84 121.0(9) . .
C86 C85 H85 119.5 . .
C84 C85 H85 119.5 . .
C85 C86 C81 120.6(9) . .
C85 C86 H86 119.7 . .
C81 C86 H86 119.7 . .
O12 C87 O11 125.3(9) . .
O12 C87 C84 121.0(9) . .
O11 C87 C84 113.5(8) . .
O13 C88 O14 117.0(10) . .
O13 C88 C63 119.3(10) . .
O14 C88 C63 123.6(11) . .
O13 C88 Pr2 55.5(6) . .
O14 C88 Pr2 61.4(5) . .
C63 C88 Pr2 172.8(9) . .
C1S N1 C3S 120.6(11) . .
C1S N1 C2S 116.5(13) . .
C3S N1 C2S 122.9(13) . .
C8S N2 C7S 119(3) . .
C8S N2 C9S 111.9(17) . .
C7S N2 C9S 128.8(18) . .
C5S N3 C4S 129.6(16) . .
C5S N3 C6S 114.1(15) . .
C4S N3 C6S 116.3(15) . .
C44 O3 Cd3 91.2(7) . 1_545
C44 O3 Pr3 91.2(7) . 1_545
Cd3 O3 Pr3 0.0 1_545 1_545
C44 O4 Cd3 83.4(7) . 1_545
C44 O4 Pr3 83.4(7) . 1_545
Cd3 O4 Pr3 0.0 1_545 1_545
C37 O5 Cd3 92.6(5) . 1_445
C37 O5 Pr3 92.6(5) . 1_445
Cd3 O5 Pr3 0.0 1_445 1_445
C37 O6 Cd3 93.8(5) . 1_445
C37 O6 Pr3 93.8(5) . 1_445
Cd3 O6 Pr3 0.0 1_445 1_445
C37 O6 Pr1 142.5(5) . 1_445
Cd3 O6 Pr1 109.2(2) 1_445 1_445
Pr3 O6 Pr1 109.2(2) 1_445 1_445
C37 O6 Cd1 142.5(5) . 1_445
Cd3 O6 Cd1 109.2(2) 1_445 1_445
Pr3 O6 Cd1 109.2(2) 1_445 1_445
Pr1 O6 Cd1 0.00(2) 1_445 1_445
C45 O7 Cd2 90.5(5) . 1_655
C45 O7 Pr2 90.5(5) . 1_655
Cd2 O7 Pr2 0.0 1_655 1_655
C45 O7 Pr1 132.6(6) . .
Cd2 O7 Pr1 107.3(2) 1_655 .
Pr2 O7 Pr1 107.3(2) 1_655 .
C45 O8 Cd2 96.3(6) . 1_655
C45 O8 Pr2 96.3(6) . 1_655
Cd2 O8 Pr2 0.0 1_655 1_655
C20 O9 Cd1 161.6(7) . 2
C20 O9 Pr1 161.6(7) . 2
Cd1 O9 Pr1 0.0 2 2
C20 O9 Pr2 80.6(5) . 2_455
Cd1 O9 Pr2 92.6(2) 2 2_455
Pr1 O9 Pr2 92.6(2) 2 2_455
C20 O10 Cd2 108.0(6) . 2_455
C20 O10 Pr2 108.0(6) . 2_455
Cd2 O10 Pr2 0.0 2_455 2_455
C87 O11 Cd1 140.6(6) . 1_445
C87 O11 Pr1 140.6(6) . 1_445
Cd1 O11 Pr1 0.0 1_445 1_445
C87 O12 Cd2 137.0(7) . 1_545
C87 O12 Pr2 137.0(7) . 1_545
Cd2 O12 Pr2 0.0 1_545 1_545
C88 O13 Pr2 97.7(7) . .
C88 O14 Pr2 90.0(6) . .
C80 O15 Cd3 118.4(8) . 2_556
C80 O15 Pr3 118.4(8) . 2_556
Cd3 O15 Pr3 0.0 2_556 2_556
C80 O16 Cd1 147.4(7) . 2_556
C80 O16 Pr1 147.4(7) . 2_556
Cd1 O16 Pr1 0.0 2_556 2_556
C1S O17 Pr1 134.9(8) . .
C8S O18 Pr1 132.8(11) . .
C26 O20 C23 114.9(7) . .
C30 O21 C24 112.7(7) . .
C11 O22 C21 119.0(8) . .
C13 O23 C22 110.8(7) . .
C69 O24 C66 115.8(9) . .
C73 O25 C67 120.7(10) . .
C55 O26 C59 118.5(9) . .
C57 O27 C58 115.8(8) . .
C1 O1 Pr3 112.2(6) . .
O1 C1 O2 120.1(9) . .
O1 C1 C2 123.3(9) . .
O2 C1 C2 116.3(9) . .
O1 C1 Pr3 44.5(4) . .
O2 C1 Pr3 75.7(5) . .
C2 C1 Pr3 167.7(7) . .
C1 O2 Pr1 153.6(6) . .
C1 O2 Pr3 78.0(5) . .
Pr1 O2 Pr3 95.55(19) . .
O26 C59 H59A 109.5 . .
O26 C59 H59B 109.5 . .
H59A C59 H59B 109.5 . .
O26 C59 H59C 109.5 . .
H59A C59 H59C 109.5 . .
H59B C59 H59C 109.5 . .
O21 C24 H24A 109.5 . .
O21 C24 H24B 109.5 . .
H24A C24 H24B 109.5 . .
O21 C24 H24C 109.5 . .
H24A C24 H24C 109.5 . .
H24B C24 H24C 109.5 . .
C47 C46 C45 126.2(9) . .
C47 C46 C51 116.8(10) . .
C45 C46 C51 116.8(10) . .

loop_
_geom_bond_atom_site_label_1
_geom_bond_atom_site_label_2
_geom_bond_distance
_geom_bond_site_symmetry_2
Pr1 O2 2.348(6) .
Pr1 O9 2.406(7) 2
Pr1 O11 2.437(6) 1_665
Pr1 O7 2.444(7) .
Pr1 O16 2.447(8) 2_556
Pr1 O6 2.461(6) 1_665
Pr1 O18 2.542(8) .
Pr1 O17 2.556(7) .
Pr1 Pr2 3.8616(12) 1_655
Pr1 Pr3 3.9221(13) .
Pr2 O12 2.172(6) 1_565
Pr2 O10 2.215(6) 2_455
Pr2 O13 2.245(7) .
Pr2 O7 2.350(8) 1_455
Pr2 O8 2.361(7) 1_455
Pr2 O14 2.370(6) .
Pr2 C88 2.698(11) .
Pr2 C45 2.764(8) 1_455
Pr2 O9 2.914(6) 2_455
Pr2 C20 2.962(8) 2_455
Pr2 Pr1 3.8615(13) 1_455
Pr3 O15 2.196(6) 2_556
Pr3 O1 2.235(6) .
Pr3 O3 2.242(8) 1_565
Pr3 O6 2.350(6) 1_665
Pr3 O5 2.443(6) 1_665
Pr3 O4 2.461(6) 1_565
Pr3 C44 2.608(12) 1_565
Pr3 C37 2.794(8) 1_665
Pr3 O2 2.923(7) .
Pr3 C1 2.951(10) .
Pr3 C80 2.998(8) 2_556
C1S O17 1.205(14) .
C1S N1 1.377(16) .
C1S H1S 0.9300 .
C2 C7 1.379(12) .
C2 C3 1.383(13) .
C2 C1 1.481(13) .
C2S N1 1.533(15) .
C2S H2SA 0.9600 .
C2S H2SB 0.9600 .
C2S H2SC 0.9600 .
C3 C4 1.400(14) .
C3 H3 0.9300 .
C3S N1 1.423(15) .
C3S H3SA 0.9600 .
C3S H3SB 0.9600 .
C3S H3SC 0.9600 .
C4 C5 1.386(12) .
C4 H4 0.9300 .
C4S N3 1.31(2) .
C4S H4S1 0.9600 .
C4S H4S2 0.9600 .
C4S H4S3 0.9600 .
C5 C6 1.369(12) .
C5 C8 1.489(13) .
C5S O19 1.268(17) .
C5S N3 1.312(18) .
C5S H5S 0.9300 .
C6 C7 1.391(13) .
C6 H6 0.9300 .
C6S N3 1.581(19) .
C6S H6SA 0.9600 .
C6S H6SB 0.9600 .
C6S H6SC 0.9600 .
C7 H7 0.9300 .
C7S N2 1.55(2) .
C7S H7SA 0.9600 .
C7S H7SB 0.9600 .
C7S H7SC 0.9600 .
C8 C9 1.385(11) .
C8 C13 1.417(11) .
C8S O18 1.180(17) .
C8S N2 1.35(2) .
C8S H8S 0.9300 .
C9 C10 1.350(12) .
C9 H9 0.9300 .
C9S N2 1.76(3) .
C9S H9SA 0.9600 .
C9S H9SB 0.9600 .
C9S H9SC 0.9600 .
C10 C11 1.445(11) .
C10 C14 1.514(13) .
C11 O22 1.358(11) .
C11 C12 1.404(12) .
C12 C13 1.391(13) .
C12 C25 1.508(11) .
C13 O23 1.390(11) .
C14 C15 1.367(12) .
C14 C19 1.394(13) .
C15 C16 1.389(13) .
C15 H15 0.9300 .
C16 C17 1.339(12) .
C16 H16 0.9300 .
C17 C18 1.370(12) .
C17 C20 1.498(13) .
C18 C19 1.444(13) .
C18 H18 0.9300 .
C19 H19 0.9300 .
C20 O9 1.189(12) .
C20 O10 1.398(10) .
C20 Pr2 2.962(8) 2_455
C21 O22 1.458(13) .
C21 H21A 0.9600 .
C21 H21B 0.9600 .
C21 H21C 0.9600 .
C22 O23 1.448(13) .
C22 H22A 0.9600 .
C22 H22B 0.9600 .
C22 H22C 0.9600 .
C23 O20 1.426(11) .
C23 H23A 0.9600 .
C23 H23B 0.9600 .
C23 H23C 0.9600 .
C25 C26 1.382(11) .
C25 C30 1.410(12) .
C26 C27 1.386(11) .
C26 O20 1.414(9) .
C27 C28 1.445(12) .
C27 C31 1.496(13) .
C28 C29 1.382(12) .
C28 H28 0.9300 .
C29 C30 1.380(11) .
C29 C38 1.516(12) .
C30 O21 1.385(10) .
C31 C34 1.384(14) .
C31 C32 1.390(12) .
C32 C33 1.382(12) .
C32 H32 0.9300 .
C33 C36 1.379(13) .
C33 H33 0.9300 .
C34 C35 1.366(12) .
C34 H34 0.9300 .
C35 C36 1.469(12) .
C35 H35 0.9300 .
C36 C37 1.430(12) .
C37 O5 1.247(12) .
C37 O6 1.362(11) .
C37 Pr3 2.793(8) 1_445
C38 C39 1.340(13) .
C38 C43 1.403(13) .
C39 C40 1.323(13) .
C39 H39 0.9300 .
C40 C41 1.424(14) .
C40 H40 0.9300 .
C41 C42 1.372(13) .
C41 C44 1.559(14) .
C42 C43 1.354(12) .
C42 H42 0.9300 .
C43 H43 0.9300 .
C44 O4 1.191(14) .
C44 O3 1.285(15) .
C44 Cd3 2.608(12) 1_545
C44 Pr3 2.608(12) 1_545
C45 O8 1.201(11) .
C45 O7 1.433(11) .
C45 C46 1.436(14) .
C45 Pr2 2.764(8) 1_655
C47 C48 1.324(13) .
C47 C46 1.384(15) .
C47 H47 0.9300 .
C48 C49 1.420(13) .
C48 H48 0.9300 .
C49 C50 1.355(14) .
C49 C52 1.487(12) .
C50 C51 1.342(13) .
C50 H50 0.9300 .
C51 C46 1.445(13) .
C51 H51 0.9300 .
C52 C53 1.392(13) .
C52 C57 1.422(11) .
C53 C54 1.433(13) .
C53 H53 0.9300 .
C54 C55 1.428(12) .
C54 C60 1.435(13) .
C55 O26 1.369(11) .
C55 C56 1.406(13) .
C56 C57 1.321(13) .
C56 C68 1.559(11) .
C57 O27 1.417(10) .
C58 O27 1.473(12) .
C58 H58A 0.9600 .
C58 H58B 0.9600 .
C58 H58C 0.9600 .
C60 C65 1.416(15) .
C60 C61 1.421(14) .
C61 C62 1.362(11) .
C61 H61 0.9300 .
C62 C63 1.412(14) .
C62 H62 0.9300 .
C63 C88 1.419(14) .
C63 C64 1.492(13) .
C64 C65 1.375(13) .
C64 H64 0.9300 .
C65 H65 0.9300 .
C66 O24 1.438(14) .
C66 H66A 0.9600 .
C66 H66B 0.9600 .
C66 H66C 0.9600 .
C67 O25 1.395(16) .
C67 H67A 0.9600 .
C67 H67B 0.9600 .
C67 H67C 0.9600 .
C68 C73 1.334(12) .
C68 C69 1.370(12) .
C69 C70 1.389(12) .
C69 O24 1.432(10) .
C70 C71 1.407(12) .
C70 C81 1.493(13) .
C71 C72 1.393(13) .
C71 H71 0.9300 .
C72 C73 1.431(11) .
C72 C74 1.499(11) .
C73 O25 1.375(11) .
C74 C79 1.336(17) .
C74 C75 1.387(9) .
C75 C76 1.387(9) .
C75 H75 0.9300 .
C76 C77 1.315(14) .
C76 H76 0.9300 .
C77 C78 1.307(18) .
C77 C80 1.569(14) .
C78 C79 1.444(19) .
C78 H78 0.9300 .
C79 H79 0.9300 .
C80 O16 1.205(14) .
C80 O15 1.250(13) .
C80 Pr3 2.999(8) 2_556
C81 C82 1.367(12) .
C81 C86 1.443(14) .
C82 C83 1.404(13) .
C82 H82 0.9300 .
C83 C84 1.377(14) .
C83 H83 0.9300 .
C84 C85 1.417(13) .
C84 C87 1.580(12) .
C85 C86 1.345(13) .
C85 H85 0.9300 .
C86 H86 0.9300 .
C87 O12 1.139(10) .
C87 O11 1.274(11) .
C88 O13 1.226(12) .
C88 O14 1.291(12) .
O3 Cd3 2.242(8) 1_545
O3 Pr3 2.242(8) 1_545
O4 Cd3 2.461(6) 1_545
O4 Pr3 2.461(6) 1_545
O5 Cd3 2.443(6) 1_445
O5 Pr3 2.443(6) 1_445
O6 Cd3 2.350(6) 1_445
O6 Pr3 2.350(6) 1_445
O6 Pr1 2.461(6) 1_445
O6 Cd1 2.461(6) 1_445
O7 Cd2 2.350(8) 1_655
O7 Pr2 2.350(8) 1_655
O8 Cd2 2.361(7) 1_655
O8 Pr2 2.361(7) 1_655
O9 Cd1 2.406(7) 2
O9 Pr1 2.406(7) 2
O9 Pr2 2.914(6) 2_455
O10 Cd2 2.215(6) 2_455
O10 Pr2 2.215(6) 2_455
O11 Cd1 2.437(6) 1_445
O11 Pr1 2.437(6) 1_445
O12 Cd2 2.172(6) 1_545
O12 Pr2 2.172(6) 1_545
O15 Cd3 2.196(6) 2_556
O15 Pr3 2.196(6) 2_556
O16 Cd1 2.447(8) 2_556
O16 Pr1 2.447(8) 2_556
O21 C24 1.468(11) .
O26 C59 1.444(17) .
O1 C1 1.260(11) .
C1 O2 1.338(11) .
C59 H59A 0.9600 .
C59 H59B 0.9600 .
C59 H59C 0.9600 .
C24 H24A 0.9600 .
C24 H24B 0.9600 .
C24 H24C 0.9600 .

loop_
_geom_torsion_atom_site_label_1
_geom_torsion_atom_site_label_2
_geom_torsion_atom_site_label_3
_geom_torsion_atom_site_label_4
_geom_torsion
_geom_torsion_site_symmetry_1
_geom_torsion_site_symmetry_4
C7 C2 C3 C4 -8.6(16) . .
C1 C2 C3 C4 174.3(9) . .
C2 C3 C4 C5 4.2(16) . .
C3 C4 C5 C6 3.8(15) . .
C3 C4 C5 C8 -169.7(9) . .
C4 C5 C6 C7 -7.6(15) . .
C8 C5 C6 C7 165.8(9) . .
C3 C2 C7 C6 4.9(15) . .
C1 C2 C7 C6 -178.2(10) . .
C5 C6 C7 C2 3.3(16) . .
C6 C5 C8 C9 -125.4(9) . .
C4 C5 C8 C9 47.8(13) . .
C6 C5 C8 C13 45.4(14) . .
C4 C5 C8 C13 -141.4(10) . .
C13 C8 C9 C10 1.2(13) . .
C5 C8 C9 C10 172.8(8) . .
C8 C9 C10 C11 -0.7(14) . .
C8 C9 C10 C14 -176.5(8) . .
C9 C10 C11 O22 177.8(8) . .
C14 C10 C11 O22 -6.5(14) . .
C9 C10 C11 C12 0.7(14) . .
C14 C10 C11 C12 176.4(8) . .
O22 C11 C12 C13 -178.2(8) . .
C10 C11 C12 C13 -1.1(13) . .
O22 C11 C12 C25 -0.9(14) . .
C10 C11 C12 C25 176.1(8) . .
C11 C12 C13 O23 -176.5(8) . .
C25 C12 C13 O23 6.1(12) . .
C11 C12 C13 C8 1.7(14) . .
C25 C12 C13 C8 -175.6(8) . .
C9 C8 C13 O23 176.5(8) . .
C5 C8 C13 O23 5.4(14) . .
C9 C8 C13 C12 -1.7(13) . .
C5 C8 C13 C12 -172.8(9) . .
C9 C10 C14 C15 -52.4(12) . .
C11 C10 C14 C15 131.9(10) . .
C9 C10 C14 C19 117.9(10) . .
C11 C10 C14 C19 -57.8(12) . .
C19 C14 C15 C16 0.5(15) . .
C10 C14 C15 C16 170.4(8) . .
C14 C15 C16 C17 0.2(15) . .
C15 C16 C17 C18 -0.8(14) . .
C15 C16 C17 C20 -179.3(9) . .
C16 C17 C18 C19 0.7(14) . .
C20 C17 C18 C19 179.4(9) . .
C15 C14 C19 C18 -0.6(14) . .
C10 C14 C19 C18 -170.5(8) . .
C17 C18 C19 C14 -0.1(14) . .
C16 C17 C20 O9 178.8(10) . .
C18 C17 C20 O9 0.3(15) . .
C16 C17 C20 O10 -1.0(13) . .
C18 C17 C20 O10 -179.5(8) . .
C16 C17 C20 Pr2 -22(2) . 2_455
C18 C17 C20 Pr2 159.8(14) . 2_455
C13 C12 C25 C26 93.0(11) . .
C11 C12 C25 C26 -84.3(12) . .
C13 C12 C25 C30 -82.0(12) . .
C11 C12 C25 C30 100.7(11) . .
C30 C25 C26 C27 -1.0(15) . .
C12 C25 C26 C27 -176.0(9) . .
C30 C25 C26 O20 176.0(9) . .
C12 C25 C26 O20 0.9(13) . .
C25 C26 C27 C28 -1.9(15) . .
O20 C26 C27 C28 -178.8(8) . .
C25 C26 C27 C31 177.0(9) . .
O20 C26 C27 C31 0.1(15) . .
C26 C27 C28 C29 3.7(15) . .
C31 C27 C28 C29 -175.2(10) . .
C27 C28 C29 C30 -2.5(16) . .
C27 C28 C29 C38 174.1(10) . .
C28 C29 C30 O21 -176.7(9) . .
C38 C29 C30 O21 7.0(17) . .
C28 C29 C30 C25 -0.5(16) . .
C38 C29 C30 C25 -176.8(10) . .
C26 C25 C30 C29 2.3(15) . .
C12 C25 C30 C29 177.3(9) . .
C26 C25 C30 O21 178.7(9) . .
C12 C25 C30 O21 -6.3(14) . .
C26 C27 C31 C34 -54.5(13) . .
C28 C27 C31 C34 124.4(10) . .
C26 C27 C31 C32 132.7(10) . .
C28 C27 C31 C32 -48.4(13) . .
C34 C31 C32 C33 -2.4(13) . .
C27 C31 C32 C33 170.5(8) . .
C31 C32 C33 C36 0.6(13) . .
C32 C31 C34 C35 5.4(13) . .
C27 C31 C34 C35 -167.4(8) . .
C31 C34 C35 C36 -6.5(12) . .
C32 C33 C36 C37 -172.2(8) . .
C32 C33 C36 C35 -1.7(12) . .
C34 C35 C36 C33 4.5(11) . .
C34 C35 C36 C37 175.6(7) . .
C33 C36 C37 O5 -177.7(9) . .
C35 C36 C37 O5 11.6(13) . .
C33 C36 C37 O6 -1.6(12) . .
C35 C36 C37 O6 -172.2(7) . .
C33 C36 C37 Pr3 -48(4) . 1_445
C35 C36 C37 Pr3 142(3) . 1_445
C30 C29 C38 C39 132.1(11) . .
C28 C29 C38 C39 -44.3(15) . .
C30 C29 C38 C43 -46.6(16) . .
C28 C29 C38 C43 137.0(10) . .
C43 C38 C39 C40 2.6(16) . .
C29 C38 C39 C40 -176.1(10) . .
C38 C39 C40 C41 -1.0(16) . .
C39 C40 C41 C42 -1.6(15) . .
C39 C40 C41 C44 -178.6(9) . .
C40 C41 C42 C43 2.5(15) . .
C44 C41 C42 C43 179.6(9) . .
C41 C42 C43 C38 -0.9(16) . .
C39 C38 C43 C42 -1.7(15) . .
C29 C38 C43 C42 177.0(9) . .
C42 C41 C44 O4 -10.6(15) . .
C40 C41 C44 O4 166.2(10) . .
C42 C41 C44 O3 171.5(9) . .
C40 C41 C44 O3 -11.7(14) . .
C46 C47 C48 C49 -1.2(15) . .
C47 C48 C49 C50 3.8(14) . .
C47 C48 C49 C52 -171.3(9) . .
C48 C49 C50 C51 -3.9(14) . .
C52 C49 C50 C51 171.1(9) . .
C49 C50 C51 C46 1.3(15) . .
C50 C49 C52 C53 -127.5(10) . .
C48 C49 C52 C53 47.4(13) . .
C50 C49 C52 C57 47.8(15) . .
C48 C49 C52 C57 -137.4(10) . .
C57 C52 C53 C54 0.7(16) . .
C49 C52 C53 C54 176.6(10) . .
C52 C53 C54 C55 -1.4(16) . .
C52 C53 C54 C60 -173.9(10) . .
C53 C54 C55 O26 179.6(9) . .
C60 C54 C55 O26 -8.7(16) . .
C53 C54 C55 C56 1.7(14) . .
C60 C54 C55 C56 173.4(10) . .
O26 C55 C56 C57 -179.2(10) . .
C54 C55 C56 C57 -1.4(16) . .
O26 C55 C56 C68 4.6(14) . .
C54 C55 C56 C68 -177.6(9) . .
C55 C56 C57 O27 -177.1(9) . .
C68 C56 C57 O27 -1.1(15) . .
C55 C56 C57 C52 0.7(17) . .
C68 C56 C57 C52 176.7(9) . .
C53 C52 C57 C56 -0.3(16) . .
C49 C52 C57 C56 -175.7(11) . .
C53 C52 C57 O27 177.6(9) . .
C49 C52 C57 O27 2.2(15) . .
C55 C54 C60 C65 47.8(16) . .
C53 C54 C60 C65 -140.6(11) . .
C55 C54 C60 C61 -128.9(11) . .
C53 C54 C60 C61 42.7(14) . .
C65 C60 C61 C62 1.8(15) . .
C54 C60 C61 C62 178.8(9) . .
C60 C61 C62 C63 -2.7(16) . .
C61 C62 C63 C88 -176.6(9) . .
C61 C62 C63 C64 3.8(14) . .
C62 C63 C64 C65 -4.4(14) . .
C88 C63 C64 C65 176.0(10) . .
C63 C64 C65 C60 4.0(16) . .
C61 C60 C65 C64 -2.6(16) . .
C54 C60 C65 C64 -179.5(10) . .
C57 C56 C68 C73 72.4(14) . .
C55 C56 C68 C73 -111.4(11) . .
C57 C56 C68 C69 -99.2(12) . .
C55 C56 C68 C69 77.0(12) . .
C73 C68 C69 C70 0.8(16) . .
C56 C68 C69 C70 172.2(9) . .
C73 C68 C69 O24 -172.5(9) . .
C56 C68 C69 O24 -1.1(13) . .
C68 C69 C70 C71 4.2(15) . .
O24 C69 C70 C71 177.6(9) . .
C68 C69 C70 C81 176.0(10) . .
O24 C69 C70 C81 -10.6(15) . .
C69 C70 C71 C72 -2.3(15) . .
C81 C70 C71 C72 -174.7(9) . .
C70 C71 C72 C73 -4.2(15) . .
C70 C71 C72 C74 -178.0(9) . .
C69 C68 C73 O25 180.0(9) . .
C56 C68 C73 O25 8.6(15) . .
C69 C68 C73 C72 -7.3(15) . .
C56 C68 C73 C72 -178.6(9) . .
C71 C72 C73 C68 9.0(15) . .
C74 C72 C73 C68 -177.6(9) . .
C71 C72 C73 O25 -178.0(9) . .
C74 C72 C73 O25 -4.6(15) . .
C71 C72 C74 C79 66.4(17) . .
C73 C72 C74 C79 -107.2(16) . .
C71 C72 C74 C75 -108.3(13) . .
C73 C72 C74 C75 78.1(14) . .
C79 C74 C75 C76 -1(2) . .
C72 C74 C75 C76 174.3(13) . .
C74 C75 C76 C77 3(3) . .
C75 C76 C77 C78 3(3) . .
C75 C76 C77 C80 176.9(14) . .
C76 C77 C78 C79 -11(3) . .
C80 C77 C78 C79 174.7(18) . .
C75 C74 C79 C78 -7(3) . .
C72 C74 C79 C78 178.6(14) . .
C77 C78 C79 C74 13(3) . .
C78 C77 C80 O16 178.9(15) . .
C76 C77 C80 O16 4.8(18) . .
C78 C77 C80 O15 -4.0(18) . .
C76 C77 C80 O15 -178.1(13) . .
C78 C77 C80 Pr3 -4(2) . 2_556
C76 C77 C80 Pr3 -178.6(13) . 2_556
C69 C70 C81 C82 -43.1(16) . .
C71 C70 C81 C82 128.8(11) . .
C69 C70 C81 C86 140.1(11) . .
C71 C70 C81 C86 -48.1(14) . .
C86 C81 C82 C83 8.3(15) . .
C70 C81 C82 C83 -168.7(10) . .
C81 C82 C83 C84 -6.1(17) . .
C82 C83 C84 C85 -1.6(16) . .
C82 C83 C84 C87 178.6(9) . .
C83 C84 C85 C86 6.9(16) . .
C87 C84 C85 C86 -173.3(9) . .
C84 C85 C86 C81 -4.6(16) . .
C82 C81 C86 C85 -2.9(15) . .
C70 C81 C86 C85 174.1(10) . .
C83 C84 C87 O12 163.9(10) . .
C85 C84 C87 O12 -15.9(14) . .
C83 C84 C87 O11 -21.3(14) . .
C85 C84 C87 O11 158.9(9) . .
C62 C63 C88 O13 11.4(15) . .
C64 C63 C88 O13 -169.0(9) . .
C62 C63 C88 O14 -173.6(9) . .
C64 C63 C88 O14 6.0(15) . .
O17 C1S N1 C3S -1(2) . .
O17 C1S N1 C2S 179.7(14) . .
O18 C8S N2 C7S -177.7(16) . .
O18 C8S N2 C9S 4(2) . .
O19 C5S N3 C4S 176(2) . .
O19 C5S N3 C6S -3(3) . .
O4 C44 O3 Cd3 1.0(12) . 1_545
C41 C44 O3 Cd3 178.6(7) . 1_545
Pr3 C44 O3 Cd3 0.000(1) 1_545 1_545
O4 C44 O3 Pr3 1.0(12) . 1_545
C41 C44 O3 Pr3 178.6(7) . 1_545
Cd3 C44 O3 Pr3 0.000(1) 1_545 1_545
O3 C44 O4 Cd3 -0.9(11) . 1_545
C41 C44 O4 Cd3 -178.4(8) . 1_545
Pr3 C44 O4 Cd3 0.000(1) 1_545 1_545
O3 C44 O4 Pr3 -0.9(11) . 1_545
C41 C44 O4 Pr3 -178.4(8) . 1_545
Cd3 C44 O4 Pr3 0.000(1) 1_545 1_545
O6 C37 O5 Cd3 -5.3(8) . 1_445
C36 C37 O5 Cd3 170.8(9) . 1_445
Pr3 C37 O5 Cd3 0.000(0) 1_445 1_445
O6 C37 O5 Pr3 -5.3(8) . 1_445
C36 C37 O5 Pr3 170.8(9) . 1_445
O5 C37 O6 Cd3 5.5(8) . 1_445
C36 C37 O6 Cd3 -171.0(7) . 1_445
Pr3 C37 O6 Cd3 0.0 1_445 1_445
O5 C37 O6 Pr3 5.5(8) . 1_445
C36 C37 O6 Pr3 -171.0(7) . 1_445
O5 C37 O6 Pr1 -123.5(8) . 1_445
C36 C37 O6 Pr1 60.0(13) . 1_445
Pr3 C37 O6 Pr1 -129.0(9) 1_445 1_445
O5 C37 O6 Cd1 -123.5(8) . 1_445
C36 C37 O6 Cd1 60.0(13) . 1_445
Pr3 C37 O6 Cd1 -129.0(9) 1_445 1_445
O8 C45 O7 Cd2 -9.5(9) . 1_655
C46 C45 O7 Cd2 175.2(7) . 1_655
Pr2 C45 O7 Cd2 0.000(1) 1_655 1_655
O8 C45 O7 Pr2 -9.5(9) . 1_655
C46 C45 O7 Pr2 175.2(7) . 1_655
O8 C45 O7 Pr1 104.9(9) . .
C46 C45 O7 Pr1 -70.4(11) . .
Pr2 C45 O7 Pr1 114.4(7) 1_655 .
O7 C45 O8 Cd2 9.5(9) . 1_655
C46 C45 O8 Cd2 -176.4(11) . 1_655
Pr2 C45 O8 Cd2 0.000(1) 1_655 1_655
O7 C45 O8 Pr2 9.5(9) . 1_655
C46 C45 O8 Pr2 -176.4(11) . 1_655
O10 C20 O9 Cd1 61(2) . 2
C17 C20 O9 Cd1 -119.3(17) . 2
Pr2 C20 O9 Cd1 69.2(19) 2_455 2
O10 C20 O9 Pr1 61(2) . 2
C17 C20 O9 Pr1 -119.3(17) . 2
Pr2 C20 O9 Pr1 69.2(19) 2_455 2
O10 C20 O9 Pr2 -8.6(8) . 2_455
C17 C20 O9 Pr2 171.6(11) . 2_455
O9 C20 O10 Cd2 11.8(12) . 2_455
C17 C20 O10 Cd2 -168.4(6) . 2_455
Pr2 C20 O10 Cd2 0.000(2) 2_455 2_455
O9 C20 O10 Pr2 11.8(12) . 2_455
C17 C20 O10 Pr2 -168.4(6) . 2_455
O12 C87 O11 Cd1 -8.2(17) . 1_445
C84 C87 O11 Cd1 177.3(6) . 1_445
O12 C87 O11 Pr1 -8.2(17) . 1_445
C84 C87 O11 Pr1 177.3(6) . 1_445
O11 C87 O12 Cd2 -2.7(17) . 1_545
C84 C87 O12 Cd2 171.4(6) . 1_545
O11 C87 O12 Pr2 -2.7(17) . 1_545
C84 C87 O12 Pr2 171.4(6) . 1_545
O14 C88 O13 Pr2 -1.2(10) . .
C63 C88 O13 Pr2 174.1(8) . .
O13 C88 O14 Pr2 1.1(9) . .
C63 C88 O14 Pr2 -174.0(9) . .
O16 C80 O15 Cd3 -3.2(18) . 2_556
C77 C80 O15 Cd3 -179.7(6) . 2_556
Pr3 C80 O15 Cd3 0.000(6) 2_556 2_556
O16 C80 O15 Pr3 -3.2(18) . 2_556
C77 C80 O15 Pr3 -179.7(6) . 2_556
O15 C80 O16 Cd1 31(2) . 2_556
C77 C80 O16 Cd1 -152.3(10) . 2_556
Pr3 C80 O16 Cd1 29.2(14) 2_556 2_556
O15 C80 O16 Pr1 31(2) . 2_556
C77 C80 O16 Pr1 -152.3(10) . 2_556
Pr3 C80 O16 Pr1 29.2(14) 2_556 2_556
N1 C1S O17 Pr1 177.0(8) . .
N2 C8S O18 Pr1 -172.4(10) . .
C25 C26 O20 C23 107.3(9) . .
C27 C26 O20 C23 -75.7(11) . .
C29 C30 O21 C24 -76.4(12) . .
C25 C30 O21 C24 107.2(10) . .
C12 C11 O22 C21 -62.0(12) . .
C10 C11 O22 C21 120.9(9) . .
C12 C13 O23 C22 -100.4(10) . .
C8 C13 O23 C22 81.2(10) . .
C68 C69 O24 C66 90.2(11) . .
C70 C69 O24 C66 -83.4(11) . .
C68 C73 O25 C67 77.1(15) . .
C72 C73 O25 C67 -95.6(14) . .
C56 C55 O26 C59 -109.0(12) . .
C54 C55 O26 C59 73.1(13) . .
C56 C57 O27 C58 -115.8(11) . .
C52 C57 O27 C58 66.3(11) . .
Pr3 O1 C1 O2 -3.1(11) . .
Pr3 O1 C1 C2 -177.4(7) . .
C7 C2 C1 O1 -161.7(10) . .
C3 C2 C1 O1 15.3(15) . .
C7 C2 C1 O2 23.9(15) . .
C3 C2 C1 O2 -159.2(9) . .
C7 C2 C1 Pr3 -170(3) . .
C3 C2 C1 Pr3 7(4) . .
O1 C1 O2 Pr1 -75.9(18) . .
C2 C1 O2 Pr1 98.7(14) . .
Pr3 C1 O2 Pr1 -78.2(14) . .
O1 C1 O2 Pr3 2.3(8) . .
C2 C1 O2 Pr3 176.9(8) . .
C48 C47 C46 C45 -177.4(9) . .
C48 C47 C46 C51 -1.5(14) . .
O8 C45 C46 C47 168.9(11) . .
O7 C45 C46 C47 -16.9(14) . .
Pr2 C45 C46 C47 6(4) 1_655 .
O8 C45 C46 C51 -7.1(16) . .
O7 C45 C46 C51 167.2(8) . .
Pr2 C45 C46 C51 -170(3) 1_655 .
C50 C51 C46 C47 1.5(14) . .
C50 C51 C46 C45 177.8(9) . .
